data_7230113
loop_
_publ_author_name
'Pu, De-Bing'
'Wang, Ting'
'Zhang, Xing-Jie'
'Gao, Jun-Bo'
'Zhang, Rui-Han'
'Li, Xiao-Nian'
'Wang, Yong-Mei'
'Li, Xiao-Li'
'Wang, He-Yao'
'Xiao, Wei-Lie'

_publ_section_title
;
 Isolation, identification and bioactivities of abietane diterpenoids from
 Premna szemaoensis
;
_journal_issue 12
_journal_name_full 'RSC Advances'
_journal_page_first 6425
_journal_paper_doi 10.1039/C7RA13309J
_journal_volume 8
_journal_year 2018
_chemical_absolute_configuration ad
_chemical_formula_moiety 'C26 H36 O11'
_chemical_formula_sum 'C26 H36 O11'
_chemical_formula_weight 524.56
_chemical_name_common
'(16R)-12-O-\b-D-glucopyranosyl-11,14,16, 19-tetrahydroxy-17(15\\rightarrow16),18(4\\rightarrow3)-diabeo-abieta-3(4),8(9),11(12),13(14)-tetraene-7-one'
_chemical_name_systematic 'szemaoenoid c'
_space_group_crystal_system orthorhombic
_space_group_IT_number 19
_space_group_name_Hall 'P 2ac 2ab'
_space_group_name_H-M_alt 'P 21 21 21'
_symmetry_space_group_name_Hall 'P 2ac 2ab'
_symmetry_space_group_name_H-M 'P 21 21 21'
_atom_sites_solution_hydrogens geom
_atom_sites_solution_primary direct
_atom_sites_solution_secondary difmap
_audit_creation_method SHELXL-2014/7
_audit_update_record
;
2017-06-06 deposited with the CCDC.
2018-01-24 downloaded from the CCDC.
;
_cell_angle_alpha 90
_cell_angle_beta 90
_cell_angle_gamma 90
_cell_formula_units_Z 16
_cell_length_a 17.5477(6)
_cell_length_b 21.7199(7)
_cell_length_c 33.3592(12)
_cell_measurement_reflns_used 9405
_cell_measurement_temperature 100(2)
_cell_measurement_theta_max 69.24
_cell_measurement_theta_min 2.85
_cell_volume 12714.3(8)
_computing_cell_refinement 'Bruker SAINT'
_computing_data_collection 'Bruker APEX2'
_computing_data_reduction 'Bruker SAINT'
_computing_molecular_graphics 'Bruker SHELXTL'
_computing_publication_material 'Bruker SHELXTL'
_computing_structure_refinement 'SHELXL-2014 (Sheldrick 2014)'
_computing_structure_solution 'SHELXS-97 (Sheldrick 2008)'
_diffrn_ambient_temperature 100(2)
_diffrn_measured_fraction_theta_full 0.997
_diffrn_measured_fraction_theta_max 0.984
_diffrn_measurement_device_type 'Bruker APEX-II CCD'
_diffrn_measurement_method '\f and \w scans'
_diffrn_radiation_type CuK\a
_diffrn_radiation_wavelength 1.54178
_diffrn_reflns_av_R_equivalents 0.0484
_diffrn_reflns_av_unetI/netI 0.0371
_diffrn_reflns_Laue_measured_fraction_full 0.997
_diffrn_reflns_Laue_measured_fraction_max 0.984
_diffrn_reflns_limit_h_max 21
_diffrn_reflns_limit_h_min -21
_diffrn_reflns_limit_k_max 25
_diffrn_reflns_limit_k_min -26
_diffrn_reflns_limit_l_max 40
_diffrn_reflns_limit_l_min -37
_diffrn_reflns_number 112641
_diffrn_reflns_point_group_measured_fraction_full 0.995
_diffrn_reflns_point_group_measured_fraction_max 0.977
_diffrn_reflns_theta_full 67.679
_diffrn_reflns_theta_max 69.708
_diffrn_reflns_theta_min 2.427
_diffrn_source 'fine-focus sealed tube'
_exptl_absorpt_coefficient_mu 0.728
_exptl_absorpt_correction_type multi-scan
_exptl_absorpt_process_details sadabs
_exptl_crystal_colour yellow
_exptl_crystal_density_diffrn 1.106
_exptl_crystal_description block
_exptl_crystal_F_000 4520
_exptl_crystal_size_max 0.980
_exptl_crystal_size_mid 0.660
_exptl_crystal_size_min 0.470
_exptl_transmission_factor_max 0.3837
_exptl_transmission_factor_min 0.2067
_platon_squeeze_details
;
;
_refine_diff_density_max 1.030
_refine_diff_density_min -0.370
_refine_diff_density_rms 0.073
_refine_ls_abs_structure_details
;
 Flack x determined using 9790 quotients [(I+)-(I-)]/[(I+)+(I-)]
 (Parsons, Flack and Wagner, Acta Cryst. B69 (2013) 249-259).
;
_refine_ls_abs_structure_Flack 0.11(3)
_refine_ls_extinction_method none
_refine_ls_goodness_of_fit_ref 1.044
_refine_ls_hydrogen_treatment constr
_refine_ls_matrix_type full
_refine_ls_number_parameters 1386
_refine_ls_number_reflns 23429
_refine_ls_number_restraints 9
_refine_ls_restrained_S_all 1.045
_refine_ls_R_factor_all 0.0759
_refine_ls_R_factor_gt 0.0744
_refine_ls_shift/su_max 0.059
_refine_ls_shift/su_mean 0.001
_refine_ls_structure_factor_coef Fsqd
_refine_ls_weighting_details 'w=1/[\s^2^(Fo^2^)+(0.1231P)^2^+12.2052P] where P=(Fo^2^+2Fc^2^)/3'
_refine_ls_weighting_scheme calc
_refine_ls_wR_factor_gt 0.2065
_refine_ls_wR_factor_ref 0.2083
_reflns_Friedel_coverage 0.839
_reflns_Friedel_fraction_full 0.993
_reflns_Friedel_fraction_max 0.970
_reflns_number_gt 22717
_reflns_number_total 23429
_reflns_threshold_expression 'I > 2\s(I)'
_cod_data_source_file c7ra13309j2.cif
_cod_data_source_block cu_xpp57_0m-sr
_cod_depositor_comments
;

2018-02-21
Z value and formula fixed to values more according to usual
chemical conventions.                 miguel
;
_cod_original_formula_weight 2116.20
_cod_original_formula_moiety C26H36O11
_cod_original_formula_units_Z 4
_cod_original_formula_sum C26H36O11
_cod_database_code 7230113
_shelx_shelxl_version_number 2014/7
_shelx_space_group_comment
;
The symmetry employed for this shelxl refinement is uniquely defined
by the following loop, which should always be used as a source of
symmetry information in preference to the above space-group names.
They are only intended as comments.
;
_shelx_estimated_absorpt_t_min 0.536
_shelx_estimated_absorpt_t_max 0.726

loop_
_space_group_symop_operation_xyz
'x, y, z'
'x+1/2, -y+1/2, -z'
'-x, y+1/2, -z+1/2'
'-x+1/2, -y, z+1/2'

loop_
_atom_site_label
_atom_site_type_symbol
_atom_site_fract_x
_atom_site_fract_y
_atom_site_fract_z
_atom_site_U_iso_or_equiv
_atom_site_adp_type
_atom_site_occupancy
_atom_site_site_symmetry_order
_atom_site_calc_flag
_atom_site_refinement_flags_posn
_atom_site_refinement_flags_adp
C3 C -0.0170(2) 0.4140(2) 0.71270(15) 0.0392(10) Uani 1 1 d . .
H3A H -0.0686 0.4061 0.7235 0.047 Uiso 1 1 calc R U
H3B H -0.0216 0.4224 0.6836 0.047 Uiso 1 1 calc R U
O01 O 0.2427(2) 0.26191(15) 1.00176(12) 0.0502(9) Uani 1 1 d . .
C4 C 0.1086(3) 0.3771(2) 0.65467(13) 0.0355(9) Uani 1 1 d . .
H4A H 0.0854 0.3402 0.6429 0.053 Uiso 1 1 calc R U
H4B H 0.1600 0.3826 0.6438 0.053 Uiso 1 1 calc R U
H4C H 0.0774 0.4132 0.6482 0.053 Uiso 1 1 calc R U
O05 O 0.5447(3) 0.6105(2) 0.06746(17) 0.0724(13) Uani 1 1 d . .
H05 H 0.5254 0.5773 0.0756 0.109 Uiso 1 1 calc R U
O06 O 0.5506(2) 0.4114(2) 0.83484(12) 0.0554(10) Uani 1 1 d . .
H06 H 0.5890 0.4306 0.8431 0.083 Uiso 1 1 calc R U
C5 C 0.1175(3) 0.4337(2) 0.13537(14) 0.0375(10) Uani 1 1 d . .
H5A H 0.0893 0.3947 0.1361 0.056 Uiso 1 1 calc R U
H5B H 0.0904 0.4631 0.1183 0.056 Uiso 1 1 calc R U
H5C H 0.1217 0.4504 0.1626 0.056 Uiso 1 1 calc R U
C2 C 0.1242(3) 0.2537(2) 0.69247(15) 0.0388(10) Uani 1 1 d . .
H2A H 0.1379 0.2529 0.6637 0.047 Uiso 1 1 calc R U
H2B H 0.1470 0.2168 0.7051 0.047 Uiso 1 1 calc R U
C1 C 0.0994(3) 0.0722(2) 0.83703(15) 0.0428(11) Uani 1 1 d . .
H1A H 0.0502 0.0645 0.8240 0.064 Uiso 1 1 calc R U
H1B H 0.0960 0.1096 0.8533 0.064 Uiso 1 1 calc R U
H1C H 0.1125 0.0372 0.8542 0.064 Uiso 1 1 calc R U
O0FA O 0.0975(4) 0.6718(2) 1.10047(17) 0.0878(16) Uani 1 1 d . .
H0FA H 0.0714 0.6459 1.0878 0.132 Uiso 1 1 calc R U
O0C O 0.7962(2) 0.3775(2) 0.04260(17) 0.0687(12) Uani 1 1 d . .
H0C H 0.8323 0.3667 0.0576 0.103 Uiso 1 1 calc R U
C8 C 0.7237(3) 0.3238(3) 0.09388(15) 0.0474(12) Uani 1 1 d . .
H8A H 0.7396 0.2864 0.0798 0.071 Uiso 1 1 calc R U
H8B H 0.6718 0.3184 0.1042 0.071 Uiso 1 1 calc R U
H8C H 0.7585 0.3318 0.1163 0.071 Uiso 1 1 calc R U
C6 C 0.1116(3) 0.5711(2) 0.88061(16) 0.0454(11) Uani 1 1 d . .
H6A H 0.0595 0.5812 0.8889 0.068 Uiso 1 1 calc R U
H6B H 0.1278 0.5995 0.8594 0.068 Uiso 1 1 calc R U
H6C H 0.1459 0.5749 0.9037 0.068 Uiso 1 1 calc R U
O0E O -0.0707(3) 0.4911(2) 0.88733(17) 0.0765(14) Uani 1 1 d . .
H0E H -0.0588 0.5162 0.9055 0.115 Uiso 1 1 calc R U
O0F O 0.6582(4) 0.5172(2) 0.00375(17) 0.1083(18) Uani 1 1 d . .
O0G O 0.2704(3) 0.75775(18) 0.98972(14) 0.0626(11) Uani 1 1 d . .
H0G H 0.3158 0.7675 0.9849 0.094 Uiso 1 1 calc R U
O0H O -0.1243(3) 0.3118(2) 0.67861(15) 0.0693(12) Uani 1 1 d . .
H0H H -0.1544 0.2845 0.6705 0.104 Uiso 1 1 calc R U
C7 C 0.6214(3) 0.3448(2) 0.92910(15) 0.0436(11) Uani 1 1 d . .
H7A H 0.6504 0.3222 0.9495 0.065 Uiso 1 1 calc R U
H7B H 0.6476 0.3835 0.9229 0.065 Uiso 1 1 calc R U
H7C H 0.6176 0.3198 0.9047 0.065 Uiso 1 1 calc R U
O1II O 0.4753(2) 0.22474(17) 0.90950(11) 0.0494(8) Uani 1 1 d . .
H1II H 0.4762 0.2527 0.8921 0.074 Uiso 1 1 calc R U
O1EC O 0.60907(17) 0.49311(14) 0.06384(10) 0.0380(7) Uani 1 1 d . .
O1RI O 0.1818(2) 0.60230(16) 1.04362(10) 0.0445(8) Uani 1 1 d . .
O2NT O 0.27508(17) 0.19814(13) 0.79659(9) 0.0315(6) Uani 1 1 d . .
O2KW O 0.18644(17) 0.27935(13) 0.15426(9) 0.0343(6) Uani 1 1 d . .
H2KW H 0.1709 0.2429 0.1525 0.051 Uiso 1 1 calc R U
O831 O 0.32057(17) 0.51742(13) 0.94709(9) 0.0338(6) Uani 1 1 d . .
H831 H 0.3663 0.5173 0.9546 0.051 Uiso 1 1 calc R U
O2PU O 0.47246(17) 0.50942(13) 0.09868(9) 0.0334(6) Uani 1 1 d . .
H2PU H 0.4989 0.5358 0.0866 0.050 Uiso 1 1 calc R U
O2NK O 0.4907(3) 0.5753(2) 0.83549(15) 0.0699(12) Uani 1 1 d . .
H2NK H 0.4970 0.6027 0.8529 0.105 Uiso 1 1 calc R U
O2LP O 0.08941(18) 0.57312(14) 0.76866(9) 0.0368(7) Uani 1 1 d . .
H2LP H 0.0436 0.5680 0.7621 0.055 Uiso 1 1 calc R U
O3QH O -0.02525(17) 0.50825(16) 0.74897(11) 0.0419(7) Uani 1 1 d . .
O3QA O 0.33331(15) 0.49970(14) 0.73187(9) 0.0308(6) Uani 1 1 d . .
O3IU O 0.2591(3) 0.75019(19) 1.07545(13) 0.0620(11) Uani 1 1 d . .
H3IU H 0.3029 0.7379 1.0819 0.093 Uiso 1 1 calc R U
O3LM O 0.2755(2) 0.63920(18) 0.95016(11) 0.0515(9) Uani 1 1 d . .
H3LM H 0.3167 0.6222 0.9567 0.077 Uiso 1 1 calc R U
O4DS O 0.5149(2) 0.24714(17) 0.73663(15) 0.0582(11) Uani 1 1 d . .
H4DS H 0.5333 0.2763 0.7232 0.087 Uiso 1 1 calc R U
O4OM O 0.39906(18) 0.50612(15) 0.79006(9) 0.0376(7) Uani 1 1 d . .
O4FM O 0.5570(3) 0.3719(3) 0.75373(16) 0.0786(14) Uani 1 1 d . .
H4FM H 0.5848 0.3979 0.7421 0.118 Uiso 1 1 calc R U
O5DU O 0.27234(16) 0.30514(14) 0.83792(9) 0.0345(6) Uani 1 1 d . .
H5DU H 0.3066 0.2783 0.8356 0.052 Uiso 1 1 calc R U
O5TG O 0.40573(18) 0.26843(16) 0.80057(11) 0.0427(8) Uani 1 1 d . .
H5TG H 0.4422 0.2575 0.8153 0.064 Uiso 1 1 calc R U
O5TU O 0.1433(2) 0.34114(17) 1.02086(10) 0.0454(8) Uani 1 1 d . .
H5TU H 0.1332 0.3142 1.0036 0.068 Uiso 1 1 calc R U
O5DT O 0.3009(2) 0.63641(14) 0.71407(10) 0.0399(7) Uani 1 1 d . .
H5DT H 0.3437 0.6276 0.7238 0.060 Uiso 1 1 calc R U
O5TA O 0.4380(3) 0.2341(2) 0.65861(14) 0.0732(13) Uani 1 1 d . .
H5TA H 0.4674 0.2635 0.6640 0.110 Uiso 1 1 calc R U
O6WP O 0.17207(19) 0.02349(14) 0.78514(12) 0.0445(8) Uani 1 1 d . .
H6WP H 0.1346 0.0160 0.7703 0.067 Uiso 1 1 calc R U
O6SU O 0.3347(3) 0.0925(2) 0.67024(14) 0.0728(13) Uani 1 1 d . .
H6SU H 0.3370 0.0864 0.6951 0.109 Uiso 1 1 calc R U
O6DT O 0.18666(18) 0.54932(14) 0.98493(9) 0.0369(7) Uani 1 1 d . .
O6RW O 0.43455(19) 0.23817(14) 0.07359(11) 0.0406(7) Uani 1 1 d . .
O7EE O 0.42121(19) 0.40033(19) 0.70816(11) 0.0483(8) Uani 1 1 d . .
H7EE H 0.4470 0.4064 0.6873 0.072 Uiso 1 1 calc R U
O7CR O 0.56032(19) 0.27982(13) 0.04752(10) 0.0371(7) Uani 1 1 d . .
H7CR H 0.5450 0.2719 0.0242 0.056 Uiso 1 1 calc R U
O7MW O 0.27109(17) 0.40199(14) 0.69502(10) 0.0351(7) Uani 1 1 d . .
H7MW H 0.3156 0.4163 0.6952 0.053 Uiso 1 1 calc R U
O7BL O 0.29596(19) 0.17897(15) 0.73067(10) 0.0405(7) Uani 1 1 d . .
O7ME O -0.06648(17) 0.28155(16) 0.82048(11) 0.0405(7) Uani 1 1 d . .
O8VJ O 0.00593(18) 0.19121(14) 0.79327(10) 0.0373(7) Uani 1 1 d . .
H8VJ H -0.0179 0.1822 0.8143 0.056 Uiso 1 1 calc R U
C02 C 0.3054(2) 0.35909(17) 0.09644(12) 0.0297(8) Uani 1 1 d . .
H02 H 0.3017 0.3585 0.0665 0.036 Uiso 1 1 calc R U
C03 C 0.0993(2) 0.4742(2) 0.73599(12) 0.0304(8) Uani 1 1 d . .
C04 C 0.3446(2) 0.29868(18) 0.10808(13) 0.0319(9) Uani 1 1 d . .
H04A H 0.3559 0.2989 0.1371 0.038 Uiso 1 1 calc R U
H04B H 0.3100 0.2637 0.1025 0.038 Uiso 1 1 calc R U
C05 C 0.3801(2) 0.3973(2) 0.90673(12) 0.0323(9) Uani 1 1 d . .
H05A H 0.3416 0.3675 0.8980 0.048 Uiso 1 1 calc R U
H05B H 0.4295 0.3866 0.8950 0.048 Uiso 1 1 calc R U
H05C H 0.3653 0.4387 0.8979 0.048 Uiso 1 1 calc R U
C06 C 0.0703(2) 0.22207(18) 0.80285(12) 0.0282(8) Uani 1 1 d . .
C07 C 0.2045(2) 0.28171(19) 0.82450(12) 0.0313(9) Uani 1 1 d . .
C08 C 0.1428(3) 0.36443(19) 0.89725(12) 0.0349(9) Uani 1 1 d . .
H08A H 0.1949 0.3504 0.9026 0.052 Uiso 1 1 calc R U
H08B H 0.1065 0.3329 0.9061 0.052 Uiso 1 1 calc R U
H08C H 0.1332 0.4028 0.9118 0.052 Uiso 1 1 calc R U
C09 C 0.1320(2) 0.52777(19) 0.75292(12) 0.0313(9) Uani 1 1 d . .
C024 C 0.0674(2) 0.28138(18) 0.82150(12) 0.0293(8) Uani 1 1 d . .
C026 C 0.1958(2) 0.42256(19) 0.11867(13) 0.0290(8) Uani 1 1 d . .
C033 C 0.2551(2) 0.4924(2) 0.73513(12) 0.0306(8) Uani 1 1 d . .
C041 C 0.1394(3) 0.19399(18) 0.79394(12) 0.0301(8) Uani 1 1 d . .
C042 C 0.2249(2) 0.36656(19) 0.11139(12) 0.0309(9) Uani 1 1 d . .
C043 C -0.0057(2) 0.3081(2) 0.83059(13) 0.0328(9) Uani 1 1 d . .
C046 C 0.0183(2) 0.4695(2) 0.73382(13) 0.0336(9) Uani 1 1 d . .
C047 C 0.3586(2) 0.41364(18) 0.10678(12) 0.0261(8) Uani 1 1 d . .
C048 C 0.1897(3) 0.3839(2) 1.00468(13) 0.0387(10) Uani 1 1 d . .
C053 C 0.4621(2) 0.34507(18) 0.07671(12) 0.0280(8) Uani 1 1 d . .
C055 C 0.2815(3) 0.3018(2) 0.98499(14) 0.0397(10) Uani 1 1 d . .
C060 C 0.5427(3) 0.3585(2) 0.94478(13) 0.0350(9) Uani 1 1 d . .
C061 C 0.5601(2) 0.44257(19) 0.06576(12) 0.0296(8) Uani 1 1 d . .
C066 C 0.3116(2) 0.2207(2) 0.76184(14) 0.0350(9) Uani 1 1 d . .
H066 H 0.2908 0.2622 0.7549 0.042 Uiso 1 1 calc R U
C075 C 0.2121(3) 0.4883(2) 0.98728(13) 0.0353(9) Uani 1 1 d . .
C078 C 0.3768(2) 0.4656(2) 0.75992(13) 0.0342(9) Uani 1 1 d . .
H078 H 0.3454 0.4315 0.7714 0.041 Uiso 1 1 calc R U
C080 C 0.4914(3) 0.3150(2) 0.95275(13) 0.0380(10) Uani 1 1 d . .
C081 C 0.2600(3) 0.3675(2) 0.98772(13) 0.0334(9) Uani 1 1 d . .
C083 C -0.0018(3) 0.2963(2) 0.70796(15) 0.0423(11) Uani 1 1 d . .
C085 C 0.0517(3) 0.4744(2) 0.85477(14) 0.0398(10) Uani 1 1 d . .
C087 C 0.3959(3) 0.2254(2) 0.76966(16) 0.0421(11) Uani 1 1 d . .
H087 H 0.4161 0.1844 0.7783 0.051 Uiso 1 1 calc R U
C088 C 0.1601(3) 0.0803(2) 0.80550(15) 0.0377(10) Uani 1 1 d . .
H088 H 0.2086 0.0917 0.8193 0.045 Uiso 1 1 calc R U
C091 C 0.2484(3) 0.6486(2) 0.74583(14) 0.0374(10) Uani 1 1 d . .
H091 H 0.1967 0.6553 0.7339 0.045 Uiso 1 1 calc R U
C094 C 0.1141(3) 0.5061(2) 0.86504(13) 0.0388(10) Uani 1 1 d . .
O2 O 0.6248(3) 0.7012(2) 0.01820(18) 0.0769(14) Uani 1 1 d . .
H2 H 0.5863 0.7229 0.0131 0.115 Uiso 1 1 calc R U
C0M C 0.1420(3) 0.13054(19) 0.77472(13) 0.0343(9) Uani 1 1 d . .
H0M1 H 0.1813 0.1302 0.7534 0.041 Uiso 1 1 calc R U
H0M2 H 0.0921 0.1217 0.7621 0.041 Uiso 1 1 calc R U
C0@ C 0.1370(2) 0.31230(18) 0.83167(11) 0.0272(8) Uani 1 1 d . .
C0A C 0.1591(2) 0.31075(18) 0.71137(13) 0.0309(9) Uani 1 1 d . .
H0A1 H 0.2123 0.3154 0.7019 0.037 Uiso 1 1 calc R U
H0A2 H 0.1603 0.3058 0.7409 0.037 Uiso 1 1 calc R U
C0WM C 0.6619(3) 0.3760(2) 0.03486(14) 0.0379(10) Uani 1 1 d . .
H0W1 H 0.6708 0.4085 0.0146 0.046 Uiso 1 1 calc R U
H0W2 H 0.6626 0.3358 0.0208 0.046 Uiso 1 1 calc R U
C0N C 0.3691(2) 0.42056(18) 0.15255(12) 0.0295(8) Uani 1 1 d . .
H0N1 H 0.4043 0.3889 0.1623 0.044 Uiso 1 1 calc R U
H0N2 H 0.3197 0.4158 0.1659 0.044 Uiso 1 1 calc R U
H0N3 H 0.3899 0.4614 0.1585 0.044 Uiso 1 1 calc R U
C0J C 0.3079(2) 0.41369(18) 0.97057(11) 0.0284(8) Uani 1 1 d . .
C0Y C 0.3862(2) 0.39618(18) 0.95326(12) 0.0289(8) Uani 1 1 d . .
C0UD C 0.5269(2) 0.4256(2) 0.95005(13) 0.0337(9) Uani 1 1 d . .
H0U1 H 0.5314 0.4460 0.9236 0.040 Uiso 1 1 calc R U
H0U2 H 0.5666 0.4432 0.9677 0.040 Uiso 1 1 calc R U
C0I C 0.5856(2) 0.3853(2) 0.05320(12) 0.0324(9) Uani 1 1 d . .
C0G C 0.2447(3) 0.5931(2) 0.77346(13) 0.0357(9) Uani 1 1 d . .
H0G1 H 0.2966 0.5837 0.7833 0.043 Uiso 1 1 calc R U
H0G2 H 0.2127 0.6034 0.7970 0.043 Uiso 1 1 calc R U
C0IM C 0.2053(2) 0.22536(19) 0.80465(12) 0.0282(8) Uani 1 1 d . .
C0D C 0.1778(3) 0.3096(2) 0.11595(14) 0.0359(9) Uani 1 1 d . .
H0D1 H 0.1235 0.3205 0.1122 0.043 Uiso 1 1 calc R U
H0D2 H 0.1919 0.2802 0.0945 0.043 Uiso 1 1 calc R U
C0C C 0.4376(2) 0.40434(18) 0.08763(12) 0.0285(8) Uani 1 1 d . .
O1 O -0.0310(4) 0.5107(6) 1.0118(3) 0.214(4) Uani 1 1 d . .
H1 H -0.0137 0.5462 1.0159 0.321 Uiso 1 1 calc R U
C0L C 0.2405(2) 0.48058(19) 0.11098(13) 0.0319(9) Uani 1 1 d . .
H0L1 H 0.2502 0.5012 0.1369 0.038 Uiso 1 1 calc R U
H0L2 H 0.2091 0.5087 0.0945 0.038 Uiso 1 1 calc R U
C0Z C 0.5350(2) 0.33654(18) 0.05862(12) 0.0271(8) Uani 1 1 d . .
C100 C 0.6482(8) 0.5563(4) -0.0336(2) 0.130(4) Uani 1 1 d D .
H100 H 0.5941 0.5556 -0.0430 0.156 Uiso 1 1 calc R U
C0B C 0.1329(2) 0.37575(17) 0.85173(11) 0.0269(8) Uani 1 1 d . .
C0K C -0.0098(2) 0.3675(2) 0.85216(14) 0.0355(9) Uani 1 1 d . .
H0K1 H -0.0090 0.3601 0.8814 0.043 Uiso 1 1 calc R U
H0K2 H -0.0580 0.3887 0.8454 0.043 Uiso 1 1 calc R U
C1E C 0.4487(2) 0.44080(19) 0.96768(13) 0.0324(9) Uani 1 1 d . .
H1E1 H 0.4346 0.4833 0.9600 0.039 Uiso 1 1 calc R U
H1E2 H 0.4518 0.4391 0.9973 0.039 Uiso 1 1 calc R U
C756 C 0.2804(2) 0.4733(2) 0.96819(12) 0.0324(9) Uani 1 1 d . .
C1A C 0.2124(2) 0.5366(2) 0.75325(12) 0.0320(9) Uani 1 1 d . .
C2PK C 0.1922(3) 0.48068(19) 0.86043(13) 0.0337(9) Uani 1 1 d . .
H2P1 H 0.2146 0.4746 0.8874 0.040 Uiso 1 1 calc R U
H2P2 H 0.2240 0.5113 0.8461 0.040 Uiso 1 1 calc R U
C2OB C 0.3503(3) 0.2842(2) 0.96130(15) 0.0424(11) Uani 1 1 d . .
H2O1 H 0.3373 0.2819 0.9325 0.051 Uiso 1 1 calc R U
H2O2 H 0.3691 0.2434 0.9700 0.051 Uiso 1 1 calc R U
C4RN C 0.3163(2) 0.47061(18) 0.08992(13) 0.0322(9) Uani 1 1 d . .
H4R1 H 0.3486 0.5076 0.0934 0.039 Uiso 1 1 calc R U
H4R2 H 0.3073 0.4649 0.0609 0.039 Uiso 1 1 calc R U
C7UT C 0.1956(2) 0.42016(19) 0.83787(12) 0.0305(8) Uani 1 1 d . .
H7U1 H 0.2460 0.4008 0.8422 0.037 Uiso 1 1 calc R U
H7U2 H 0.1897 0.4281 0.8088 0.037 Uiso 1 1 calc R U
C10 C 0.0579(2) 0.40809(19) 0.84040(13) 0.0311(9) Uani 1 1 d . .
H10 H 0.0573 0.4101 0.8105 0.037 Uiso 1 1 calc R U
C12 C 0.4883(2) 0.45253(19) 0.08387(12) 0.0294(8) Uani 1 1 d . .
C13 C 0.1469(2) 0.42777(19) 0.71813(12) 0.0302(8) Uani 1 1 d . .
C14 C 0.2247(2) 0.43982(19) 0.71560(12) 0.0298(8) Uani 1 1 d . .
C15 C 0.1132(2) 0.36946(19) 0.70057(12) 0.0283(8) Uani 1 1 d . .
C18 C 0.4162(2) 0.29078(19) 0.08516(13) 0.0318(9) Uani 1 1 d . .
C19 C 0.2255(3) 0.5925(2) 1.00886(14) 0.0384(10) Uani 1 1 d . .
H19 H 0.2772 0.5766 1.0161 0.046 Uiso 1 1 calc R U
C102 C 0.0333(2) 0.3588(2) 0.71950(14) 0.0355(9) Uani 1 1 d . .
H102 H 0.0419 0.3569 0.7491 0.043 Uiso 1 1 calc R U
C104 C 0.0400(3) 0.2499(2) 0.69620(14) 0.0414(11) Uani 1 1 d . .
C105 C 0.4430(3) 0.4760(2) 0.82084(13) 0.0387(10) Uani 1 1 d . .
H105 H 0.4106 0.4430 0.8330 0.046 Uiso 1 1 calc R U
C109 C 0.1659(2) 0.4446(2) 1.00543(13) 0.0356(10) Uani 1 1 d . .
C112 C 0.4108(3) 0.33244(19) 0.96808(13) 0.0321(9) Uani 1 1 d . .
H112 H 0.4158 0.3363 0.9978 0.039 Uiso 1 1 calc R U
C113 C 0.2173(4) 0.6466(2) 1.07065(15) 0.0529(14) Uani 1 1 d . .
H113 H 0.2692 0.6313 1.0780 0.063 Uiso 1 1 calc R U
C114 C 0.2689(3) 0.7016(2) 1.01029(18) 0.0501(13) Uani 1 1 d . .
H114 H 0.3225 0.6892 1.0164 0.060 Uiso 1 1 calc R U
C122 C 0.2722(3) 0.7071(2) 0.76792(19) 0.0520(13) Uani 1 1 d . .
H12A H 0.3262 0.7043 0.7752 0.078 Uiso 1 1 calc R U
H12B H 0.2415 0.7116 0.7923 0.078 Uiso 1 1 calc R U
H12C H 0.2642 0.7428 0.7505 0.078 Uiso 1 1 calc R U
C123 C 0.6023(4) 0.5308(3) 0.03066(16) 0.0515(13) Uani 1 1 d . .
H123 H 0.5513 0.5244 0.0179 0.062 Uiso 1 1 calc R U
C124 C 0.0914(3) 0.4643(3) 1.02445(16) 0.0472(12) Uani 1 1 d . .
H12D H 0.0997 0.5032 1.0392 0.057 Uiso 1 1 calc R U
H12E H 0.0757 0.4326 1.0441 0.057 Uiso 1 1 calc R U
C125 C 0.2322(3) 0.6513(3) 0.98490(15) 0.0447(11) Uani 1 1 d . .
H125 H 0.1800 0.6649 0.9767 0.054 Uiso 1 1 calc R U
C126 C 0.4469(3) 0.4395(3) 0.73877(16) 0.0482(12) Uani 1 1 d . .
H126 H 0.4789 0.4734 0.7275 0.058 Uiso 1 1 calc R U
C129 C 0.4572(3) 0.5250(2) 0.85265(16) 0.0495(12) Uani 1 1 d . .
H12F H 0.4084 0.5371 0.8652 0.059 Uiso 1 1 calc R U
H12G H 0.4909 0.5083 0.8738 0.059 Uiso 1 1 calc R U
C131 C 0.2251(3) 0.7071(2) 1.04975(17) 0.0480(12) Uani 1 1 d . .
H131 H 0.1727 0.7223 1.0433 0.058 Uiso 1 1 calc R U
C132 C 0.3270(4) 0.1983(3) 0.69268(16) 0.0508(13) Uani 1 1 d . .
H132 H 0.3036 0.2386 0.6851 0.061 Uiso 1 1 calc R U
C133 C 0.7255(3) 0.3774(3) 0.06531(17) 0.0464(12) Uani 1 1 d . .
H133 H 0.7220 0.4165 0.0810 0.056 Uiso 1 1 calc R U
C136 C 0.5143(3) 0.4460(3) 0.80413(16) 0.0483(12) Uani 1 1 d . .
H136 H 0.5498 0.4782 0.7937 0.058 Uiso 1 1 calc R U
C138 C 0.5069(3) 0.2478(2) 0.94662(16) 0.0483(12) Uani 1 1 d . .
H13A H 0.5627 0.2408 0.9466 0.058 Uiso 1 1 calc R U
H13B H 0.4849 0.2243 0.9693 0.058 Uiso 1 1 calc R U
C141 C -0.0264(3) 0.5030(2) 0.85260(17) 0.0451(11) Uani 1 1 d . .
H14A H -0.0210 0.5481 0.8492 0.054 Uiso 1 1 calc R U
H14B H -0.0534 0.4868 0.8288 0.054 Uiso 1 1 calc R U
C142 C -0.0856(3) 0.2904(3) 0.71366(18) 0.0557(14) Uani 1 1 d . .
H14C H -0.0989 0.2468 0.7187 0.067 Uiso 1 1 calc R U
H14D H -0.1017 0.3149 0.7372 0.067 Uiso 1 1 calc R U
C143 C 0.6098(3) 0.5974(2) 0.04388(17) 0.0501(13) Uani 1 1 d . .
H143 H 0.6575 0.6034 0.0599 0.060 Uiso 1 1 calc R U
C144 C 0.4345(3) 0.2450(2) 0.73100(18) 0.0479(12) Uani 1 1 d . .
H144 H 0.4174 0.2881 0.7253 0.057 Uiso 1 1 calc R U
C145 C 0.4922(3) 0.4023(3) 0.77070(18) 0.0591(15) Uani 1 1 d . .
H145 H 0.4576 0.3702 0.7821 0.071 Uiso 1 1 calc R U
C147 C 0.1686(5) 0.6479(3) 1.10772(18) 0.0657(18) Uani 1 1 d . .
H14E H 0.1632 0.6055 1.1183 0.079 Uiso 1 1 calc R U
H14F H 0.1942 0.6731 1.1285 0.079 Uiso 1 1 calc R U
C148 C 0.0081(4) 0.1873(3) 0.68316(18) 0.0531(13) Uani 1 1 d . .
H14G H 0.0103 0.1586 0.7057 0.080 Uiso 1 1 calc R U
H14H H 0.0386 0.1712 0.6609 0.080 Uiso 1 1 calc R U
H14I H -0.0449 0.1923 0.6745 0.080 Uiso 1 1 calc R U
C149 C 0.3013(5) 0.1495(3) 0.66293(17) 0.0668(18) Uani 1 1 d . .
H14J H 0.2452 0.1453 0.6644 0.080 Uiso 1 1 calc R U
H14K H 0.3146 0.1631 0.6355 0.080 Uiso 1 1 calc R U
C151 C -0.0043(4) 0.4137(4) 0.97856(18) 0.074(2) Uani 1 1 d . .
H15A H 0.0380 0.3873 0.9702 0.111 Uiso 1 1 calc R U
H15B H -0.0377 0.4217 0.9556 0.111 Uiso 1 1 calc R U
H15C H -0.0334 0.3932 0.9998 0.111 Uiso 1 1 calc R U
C152 C 0.4117(4) 0.2062(3) 0.6954(2) 0.0605(15) Uani 1 1 d . .
H152 H 0.4358 0.1646 0.6981 0.073 Uiso 1 1 calc R U
O3 O 0.6659(6) 0.6536(3) -0.05852(16) 0.172(3) Uani 1 1 d . .
H3 H 0.6842 0.6890 -0.0550 0.257 Uiso 1 1 calc R U
C158 C 0.6097(5) 0.6388(3) 0.0074(2) 0.0729(19) Uani 1 1 d . .
H158 H 0.5589 0.6363 -0.0061 0.087 Uiso 1 1 calc R U
C159 C 0.0265(4) 0.4736(4) 0.9941(2) 0.077(2) Uani 1 1 d . .
H159 H 0.0478 0.4969 0.9708 0.093 Uiso 1 1 calc R U
C160 C 0.6712(7) 0.6191(3) -0.0218(2) 0.103(3) Uani 1 1 d . .
H160 H 0.7233 0.6205 -0.0097 0.124 Uiso 1 1 calc R U
C9 C 0.6999(9) 0.5336(5) -0.0651(4) 0.172(3) Uani 1 1 d D U
H9A H 0.6877 0.4903 -0.0718 0.206 Uiso 1 1 calc R U
H9B H 0.6947 0.5588 -0.0896 0.206 Uiso 1 1 calc R U
O20 O 0.7770(7) 0.5382(5) -0.0493(4) 0.205(3) Uani 1 1 d D U
H20 H 0.7756 0.5378 -0.0241 0.308 Uiso 1 1 calc R U
O1S O 0.0406(3) 0.2177(3) 0.15916(16) 0.0792(14) Uani 1 1 d . .

loop_
_atom_site_aniso_label
_atom_site_aniso_U_11
_atom_site_aniso_U_22
_atom_site_aniso_U_33
_atom_site_aniso_U_23
_atom_site_aniso_U_13
_atom_site_aniso_U_12
C3 0.0262(19) 0.042(2) 0.049(2) 0.003(2) -0.0041(18) -0.0054(18)
O01 0.059(2) 0.0335(17) 0.058(2) -0.0022(15) 0.0108(17) -0.0208(15)
C4 0.041(2) 0.029(2) 0.037(2) 0.0050(17) -0.0088(18) -0.0074(17)
O05 0.072(3) 0.044(2) 0.101(3) 0.009(2) 0.031(3) -0.001(2)
O06 0.049(2) 0.068(2) 0.0497(19) 0.0003(18) -0.0097(16) 0.0185(18)
C5 0.031(2) 0.038(2) 0.043(2) -0.0007(19) -0.0009(18) 0.0010(18)
C2 0.045(2) 0.029(2) 0.043(2) 0.0035(18) -0.004(2) 0.0008(18)
C1 0.052(3) 0.033(2) 0.044(2) -0.0005(19) 0.004(2) -0.006(2)
O0FA 0.114(4) 0.065(3) 0.085(3) 0.019(2) 0.037(3) 0.033(3)
O0C 0.0357(19) 0.065(3) 0.105(3) 0.007(2) 0.014(2) 0.0029(18)
C8 0.041(2) 0.062(3) 0.039(2) 0.003(2) 0.002(2) 0.014(2)
C6 0.056(3) 0.033(2) 0.047(3) 0.003(2) 0.007(2) 0.003(2)
O0E 0.077(3) 0.056(2) 0.097(3) 0.001(2) 0.041(3) 0.017(2)
O0F 0.163(4) 0.043(2) 0.119(3) -0.025(2) 0.111(3) -0.035(3)
O0G 0.082(3) 0.0386(19) 0.067(2) -0.0033(18) -0.002(2) -0.0041(19)
O0H 0.048(2) 0.087(3) 0.073(3) -0.005(2) -0.015(2) 0.000(2)
C7 0.043(2) 0.046(3) 0.042(2) -0.005(2) -0.007(2) 0.007(2)
O1II 0.052(2) 0.0436(18) 0.0530(19) -0.0115(16) -0.0019(16) 0.0029(16)
O1EC 0.0300(14) 0.0323(15) 0.0517(17) -0.0035(13) 0.0020(13) -0.0073(12)
O1RI 0.0542(19) 0.0407(17) 0.0386(16) 0.0011(14) 0.0026(15) 0.0135(15)
O2NT 0.0327(14) 0.0252(13) 0.0368(14) -0.0054(12) 0.0019(12) 0.0034(11)
O2KW 0.0345(15) 0.0256(13) 0.0426(15) 0.0052(12) -0.0044(12) -0.0058(12)
O831 0.0307(14) 0.0299(14) 0.0407(15) 0.0051(12) 0.0036(12) 0.0002(12)
O2PU 0.0344(14) 0.0215(12) 0.0444(16) -0.0034(12) 0.0074(12) -0.0066(11)
O2NK 0.067(3) 0.063(3) 0.080(3) 0.004(2) -0.016(2) -0.012(2)
O2LP 0.0376(15) 0.0325(15) 0.0403(15) -0.0020(13) 0.0043(13) 0.0087(13)
O3QH 0.0279(14) 0.0414(17) 0.0565(19) 0.0093(15) 0.0031(14) 0.0070(13)
O3QA 0.0249(13) 0.0349(14) 0.0326(13) 0.0052(12) 0.0041(11) -0.0037(11)
O3IU 0.074(3) 0.051(2) 0.061(2) -0.0101(19) -0.008(2) 0.006(2)
O3LM 0.065(2) 0.0471(19) 0.0427(17) 0.0030(16) 0.0011(17) 0.0075(18)
O4DS 0.0332(17) 0.0398(18) 0.102(3) -0.0090(19) 0.0270(18) -0.0018(14)
O4OM 0.0391(16) 0.0411(16) 0.0326(14) 0.0029(13) -0.0021(12) 0.0031(14)
O4FM 0.055(2) 0.108(4) 0.073(3) -0.011(3) 0.000(2) 0.018(3)
O5DU 0.0245(13) 0.0337(14) 0.0455(16) -0.0126(13) -0.0045(12) 0.0007(12)
O5TG 0.0288(15) 0.0425(17) 0.0567(19) -0.0146(15) -0.0088(14) 0.0037(13)
O5TU 0.0461(18) 0.0482(18) 0.0419(17) -0.0018(15) 0.0066(14) -0.0195(15)
O5DT 0.0479(18) 0.0311(15) 0.0408(16) 0.0011(13) 0.0090(14) -0.0055(14)
O5TA 0.088(3) 0.067(3) 0.064(2) 0.006(2) 0.033(2) 0.008(2)
O6WP 0.0344(16) 0.0282(15) 0.071(2) -0.0035(15) 0.0045(15) -0.0025(13)
O6SU 0.093(3) 0.063(3) 0.062(2) -0.026(2) 0.016(2) -0.003(2)
O6DT 0.0352(15) 0.0360(15) 0.0394(15) 0.0009(13) -0.0017(13) 0.0053(13)
O6RW 0.0405(16) 0.0232(13) 0.0581(19) -0.0049(13) 0.0094(15) 0.0014(12)
O7EE 0.0339(16) 0.063(2) 0.0479(18) -0.0114(17) 0.0007(14) 0.0054(16)
O7CR 0.0433(17) 0.0250(14) 0.0431(16) -0.0013(13) 0.0008(14) 0.0027(13)
O7MW 0.0279(14) 0.0325(14) 0.0449(16) -0.0026(13) 0.0005(13) -0.0014(12)
O7BL 0.0404(16) 0.0437(17) 0.0375(15) -0.0101(13) 0.0004(13) 0.0060(14)
O7ME 0.0243(14) 0.0413(16) 0.0558(18) -0.0018(15) 0.0050(13) -0.0058(13)
O8VJ 0.0343(15) 0.0318(14) 0.0456(16) 0.0001(13) -0.0007(13) -0.0067(12)
C02 0.034(2) 0.0207(17) 0.0339(19) -0.0019(15) -0.0040(16) -0.0040(16)
C03 0.0268(18) 0.034(2) 0.0307(18) 0.0114(16) 0.0004(15) 0.0031(16)
C04 0.0299(19) 0.0244(18) 0.041(2) 0.0069(16) -0.0002(17) -0.0037(16)
C05 0.032(2) 0.037(2) 0.0279(18) 0.0022(17) -0.0014(16) -0.0039(17)
C06 0.0285(18) 0.0252(18) 0.0309(18) 0.0044(15) 0.0005(15) -0.0008(15)
C07 0.032(2) 0.0291(19) 0.0329(19) 0.0020(16) -0.0027(16) 0.0021(16)
C08 0.050(2) 0.0264(18) 0.0281(19) 0.0008(16) -0.0031(18) 0.0055(18)
C09 0.032(2) 0.0303(19) 0.0314(19) 0.0086(16) 0.0035(16) 0.0019(16)
C024 0.032(2) 0.0241(17) 0.0315(18) 0.0052(15) 0.0016(16) -0.0056(16)
C026 0.0208(17) 0.0289(19) 0.037(2) 0.0001(16) -0.0023(15) -0.0010(15)
C033 0.0278(18) 0.035(2) 0.0286(18) 0.0110(16) -0.0007(15) 0.0015(16)
C041 0.038(2) 0.0249(18) 0.0274(18) 0.0007(15) -0.0045(16) -0.0046(16)
C042 0.031(2) 0.0288(19) 0.0331(19) 0.0020(16) -0.0045(16) -0.0023(16)
C043 0.032(2) 0.032(2) 0.034(2) 0.0048(17) 0.0043(16) -0.0002(17)
C046 0.030(2) 0.032(2) 0.038(2) 0.0110(17) -0.0011(17) -0.0015(17)
C047 0.0230(17) 0.0242(17) 0.0310(18) 0.0001(15) -0.0029(14) 0.0002(14)
C048 0.039(2) 0.049(2) 0.0283(19) -0.0038(18) 0.0002(17) -0.008(2)
C053 0.0266(18) 0.0230(17) 0.0343(19) 0.0017(15) -0.0059(15) -0.0006(15)
C055 0.056(3) 0.030(2) 0.034(2) -0.0004(17) -0.0024(19) -0.016(2)
C060 0.037(2) 0.036(2) 0.032(2) -0.0053(17) -0.0047(17) 0.0038(18)
C061 0.0272(18) 0.0290(19) 0.0325(19) 0.0026(16) -0.0020(15) -0.0018(16)
C066 0.032(2) 0.032(2) 0.041(2) -0.0030(18) 0.0005(17) 0.0037(17)
C075 0.041(2) 0.036(2) 0.0296(19) -0.0038(17) -0.0068(17) 0.0030(18)
C078 0.0291(19) 0.036(2) 0.037(2) 0.0083(17) -0.0048(16) -0.0031(17)
C080 0.039(2) 0.041(2) 0.034(2) -0.0014(18) -0.0065(18) 0.0114(19)
C081 0.035(2) 0.034(2) 0.0309(19) 0.0008(17) -0.0057(16) -0.0104(17)
C083 0.041(2) 0.044(3) 0.041(2) 0.006(2) -0.0055(19) -0.003(2)
C085 0.040(2) 0.037(2) 0.043(2) 0.0004(19) -0.0003(19) 0.0028(19)
C087 0.026(2) 0.039(2) 0.062(3) -0.013(2) 0.000(2) 0.0053(18)
C088 0.037(2) 0.0257(19) 0.051(2) -0.0028(19) -0.0033(19) -0.0021(17)
C091 0.035(2) 0.034(2) 0.043(2) -0.0078(19) -0.0007(18) -0.0027(18)
C094 0.047(2) 0.036(2) 0.034(2) -0.0009(18) 0.0012(18) 0.007(2)
O2 0.084(3) 0.043(2) 0.104(4) 0.013(2) 0.018(3) -0.017(2)
C0M 0.038(2) 0.0263(19) 0.038(2) -0.0044(17) 0.0004(18) -0.0035(17)
C0@ 0.0301(19) 0.0244(17) 0.0273(17) -0.0023(15) 0.0038(15) 0.0000(15)
C0A 0.0299(19) 0.0252(18) 0.037(2) 0.0003(16) -0.0062(16) 0.0025(16)
C0WM 0.034(2) 0.039(2) 0.040(2) -0.0020(19) 0.0078(18) -0.0036(18)
C0N 0.0326(19) 0.0262(18) 0.0296(18) -0.0001(15) -0.0018(16) 0.0006(16)
C0J 0.0330(19) 0.0276(18) 0.0245(17) -0.0004(15) -0.0030(15) -0.0089(16)
C0Y 0.032(2) 0.0263(18) 0.0281(18) 0.0010(15) -0.0059(15) 0.0004(16)
C0UD 0.0301(19) 0.040(2) 0.0306(19) -0.0027(17) -0.0025(16) 0.0015(18)
C0I 0.033(2) 0.033(2) 0.0306(19) 0.0002(16) 0.0020(16) 0.0041(17)
C0G 0.033(2) 0.041(2) 0.033(2) -0.0005(18) 0.0029(16) 0.0006(18)
C0IM 0.0255(17) 0.0329(19) 0.0262(17) -0.0015(15) -0.0006(15) -0.0009(16)
C0D 0.033(2) 0.032(2) 0.042(2) -0.0030(18) -0.0052(18) -0.0038(17)
C0C 0.0312(19) 0.0246(18) 0.0297(18) -0.0021(15) -0.0032(15) 0.0008(15)
O1 0.054(3) 0.357(11) 0.231(8) -0.202(7) -0.051(4) 0.084(5)
C0L 0.035(2) 0.0249(18) 0.036(2) -0.0035(16) -0.0024(17) 0.0021(16)
C0Z 0.0237(17) 0.0258(17) 0.0317(18) 0.0055(15) -0.0004(15) 0.0054(15)
C100 0.251(13) 0.070(4) 0.068(4) -0.024(4) 0.058(6) -0.075(6)
C0B 0.036(2) 0.0189(16) 0.0255(17) 0.0027(14) 0.0011(15) 0.0008(15)
C0K 0.030(2) 0.036(2) 0.041(2) -0.0043(18) 0.0079(17) 0.0059(17)
C1E 0.031(2) 0.0277(19) 0.039(2) -0.0002(17) -0.0064(17) -0.0013(16)
C756 0.033(2) 0.035(2) 0.0293(18) 0.0055(17) -0.0007(16) -0.0059(17)
C1A 0.032(2) 0.0308(19) 0.0331(19) 0.0068(16) 0.0012(16) -0.0022(16)
C2PK 0.037(2) 0.0258(19) 0.038(2) 0.0036(16) -0.0021(17) -0.0085(17)
C2OB 0.054(3) 0.028(2) 0.045(2) -0.0087(19) 0.006(2) -0.009(2)
C4RN 0.033(2) 0.0201(17) 0.043(2) 0.0040(16) -0.0056(17) 0.0007(16)
C7UT 0.0309(19) 0.0318(19) 0.0288(18) 0.0050(16) -0.0036(15) 0.0011(16)
C10 0.032(2) 0.0262(18) 0.035(2) -0.0002(16) 0.0027(16) 0.0003(16)
C12 0.0296(19) 0.0290(19) 0.0295(18) 0.0010(16) -0.0016(15) 0.0013(16)
C13 0.034(2) 0.0266(18) 0.0299(18) 0.0083(15) -0.0029(16) -0.0021(16)
C14 0.0296(19) 0.0268(18) 0.0331(19) 0.0059(16) 0.0025(16) 0.0030(16)
C15 0.0289(19) 0.0290(19) 0.0269(18) 0.0047(15) -0.0010(15) -0.0042(16)
C18 0.0286(19) 0.0265(19) 0.040(2) 0.0040(17) -0.0051(16) -0.0006(16)
C19 0.042(2) 0.037(2) 0.037(2) -0.0047(18) 0.0002(18) 0.0101(19)
C102 0.030(2) 0.039(2) 0.037(2) 0.0104(18) 0.0005(17) -0.0007(18)
C104 0.054(3) 0.030(2) 0.040(2) 0.0065(18) -0.007(2) -0.008(2)
C105 0.042(2) 0.042(2) 0.033(2) 0.0094(18) -0.0012(18) 0.001(2)
C109 0.0272(19) 0.051(3) 0.0285(19) 0.0020(18) 0.0017(15) -0.0002(18)
C112 0.039(2) 0.0245(18) 0.0325(19) 0.0014(16) -0.0037(17) 0.0013(17)
C113 0.080(4) 0.041(3) 0.038(2) -0.006(2) -0.004(2) 0.025(2)
C114 0.052(3) 0.037(2) 0.062(3) 0.005(2) 0.006(2) 0.014(2)
C122 0.043(3) 0.040(2) 0.073(3) -0.019(2) 0.006(3) -0.014(2)
C123 0.069(3) 0.045(3) 0.040(2) -0.006(2) 0.014(2) -0.019(2)
C124 0.034(2) 0.061(3) 0.046(3) -0.003(2) 0.014(2) -0.007(2)
C125 0.041(2) 0.053(3) 0.040(2) 0.002(2) -0.004(2) 0.007(2)
C126 0.043(3) 0.053(3) 0.049(3) 0.001(2) 0.000(2) 0.003(2)
C129 0.058(3) 0.045(3) 0.045(3) 0.007(2) -0.002(2) 0.011(2)
C131 0.052(3) 0.038(2) 0.055(3) 0.000(2) 0.002(2) 0.011(2)
C132 0.064(3) 0.044(3) 0.044(3) -0.012(2) 0.010(2) 0.004(2)
C133 0.032(2) 0.047(3) 0.061(3) -0.004(2) 0.005(2) 0.001(2)
C136 0.043(3) 0.056(3) 0.047(3) 0.008(2) -0.006(2) 0.008(2)
C138 0.054(3) 0.042(3) 0.049(3) 0.001(2) -0.005(2) 0.010(2)
C141 0.049(3) 0.028(2) 0.058(3) 0.001(2) 0.009(2) 0.001(2)
C142 0.046(3) 0.061(3) 0.060(3) -0.006(3) -0.002(2) -0.020(2)
C143 0.056(3) 0.041(3) 0.054(3) -0.005(2) 0.012(2) -0.016(2)
C144 0.040(2) 0.037(2) 0.066(3) -0.001(2) 0.010(2) 0.010(2)
C145 0.048(3) 0.073(4) 0.056(3) -0.015(3) -0.007(2) 0.028(3)
C147 0.112(5) 0.036(3) 0.049(3) 0.002(2) 0.016(3) 0.023(3)
C148 0.062(3) 0.040(3) 0.057(3) 0.003(2) -0.019(3) -0.009(2)
C149 0.106(5) 0.057(3) 0.037(2) -0.018(2) 0.010(3) -0.006(3)
C151 0.050(3) 0.128(6) 0.045(3) 0.011(3) 0.005(2) -0.029(4)
C152 0.059(3) 0.054(3) 0.069(3) -0.008(3) 0.025(3) 0.014(3)
O3 0.333(9) 0.125(4) 0.056(3) -0.004(3) 0.025(4) -0.170(4)
C158 0.099(5) 0.054(3) 0.066(4) 0.008(3) 0.003(4) -0.034(3)
C159 0.036(3) 0.118(6) 0.077(4) -0.036(4) 0.000(3) -0.002(3)
C160 0.198(9) 0.056(3) 0.057(3) -0.012(3) 0.053(4) -0.068(4)
C9 0.287(3) 0.077(6) 0.150(6) 0.027(6) 0.142(3) 0.010(8)
O20 0.242(3) 0.108(6) 0.264(8) -0.001(6) 0.170(3) 0.060(6)
O1S 0.070(3) 0.098(4) 0.070(3) -0.006(3) 0.007(2) -0.012(3)

loop_
_atom_type_symbol
_atom_type_description
_atom_type_scat_dispersion_real
_atom_type_scat_dispersion_imag
_atom_type_scat_source
C C 0.0181 0.0091 'International Tables Vol C Tables 4.2.6.8 and 6.1.1.4'
H H 0.0000 0.0000 'International Tables Vol C Tables 4.2.6.8 and 6.1.1.4'
O O 0.0492 0.0322 'International Tables Vol C Tables 4.2.6.8 and 6.1.1.4'

loop_
_geom_angle_atom_site_label_1
_geom_angle_atom_site_label_2
_geom_angle_atom_site_label_3
_geom_angle
C102 C3 C046 108.7(4)
C102 C3 H3A 109.9
C046 C3 H3A 109.9
C102 C3 H3B 109.9
C046 C3 H3B 109.9
H3A C3 H3B 108.3
C15 C4 H4A 109.5
C15 C4 H4B 109.5
H4A C4 H4B 109.5
C15 C4 H4C 109.5
H4A C4 H4C 109.5
H4B C4 H4C 109.5
C143 O05 H05 109.5
C136 O06 H06 109.5
C026 C5 H5A 109.5
C026 C5 H5B 109.5
H5A C5 H5B 109.5
C026 C5 H5C 109.5
H5A C5 H5C 109.5
H5B C5 H5C 109.5
C104 C2 C0A 114.3(4)
C104 C2 H2A 108.7
C0A C2 H2A 108.7
C104 C2 H2B 108.7
C0A C2 H2B 108.7
H2A C2 H2B 107.6
C088 C1 H1A 109.5
C088 C1 H1B 109.5
H1A C1 H1B 109.5
C088 C1 H1C 109.5
H1A C1 H1C 109.5
H1B C1 H1C 109.5
C147 O0FA H0FA 109.5
C133 O0C H0C 109.5
C133 C8 H8A 109.5
C133 C8 H8B 109.5
H8A C8 H8B 109.5
C133 C8 H8C 109.5
H8A C8 H8C 109.5
H8B C8 H8C 109.5
C094 C6 H6A 109.5
C094 C6 H6B 109.5
H6A C6 H6B 109.5
C094 C6 H6C 109.5
H6A C6 H6C 109.5
H6B C6 H6C 109.5
C141 O0E H0E 109.5
C123 O0F C100 109.5(7)
C114 O0G H0G 109.5
C142 O0H H0H 109.5
C060 C7 H7A 109.5
C060 C7 H7B 109.5
H7A C7 H7B 109.5
C060 C7 H7C 109.5
H7A C7 H7C 109.5
H7B C7 H7C 109.5
C138 O1II H1II 109.5
C123 O1EC C061 116.8(4)
C19 O1RI C113 112.1(4)
C0IM O2NT C066 114.3(3)
C0D O2KW H2KW 109.5
C756 O831 H831 109.5
C12 O2PU H2PU 109.5
C129 O2NK H2NK 109.5
C09 O2LP H2LP 109.5
C033 O3QA C078 114.9(3)
C131 O3IU H3IU 109.5
C125 O3LM H3LM 109.5
C144 O4DS H4DS 109.5
C078 O4OM C105 112.2(3)
C145 O4FM H4FM 109.5
C07 O5DU H5DU 109.5
C087 O5TG H5TG 109.5
C048 O5TU H5TU 109.5
C091 O5DT H5DT 109.5
C152 O5TA H5TA 109.5
C088 O6WP H6WP 109.5
C149 O6SU H6SU 109.5
C075 O6DT C19 116.4(3)
C126 O7EE H7EE 109.5
C0Z O7CR H7CR 109.5
C14 O7MW H7MW 109.5
C066 O7BL C132 112.9(4)
C06 O8VJ H8VJ 109.5
C042 C02 C04 115.4(3)
C042 C02 C047 114.1(3)
C04 C02 C047 109.2(3)
C042 C02 H02 105.7
C04 C02 H02 105.7
C047 C02 H02 105.7
C09 C03 C046 118.8(4)
C09 C03 C13 120.5(4)
C046 C03 C13 120.5(4)
C18 C04 C02 110.4(3)
C18 C04 H04A 109.6
C02 C04 H04A 109.6
C18 C04 H04B 109.6
C02 C04 H04B 109.6
H04A C04 H04B 108.1
C0Y C05 H05A 109.5
C0Y C05 H05B 109.5
H05A C05 H05B 109.5
C0Y C05 H05C 109.5
H05A C05 H05C 109.5
H05B C05 H05C 109.5
O8VJ C06 C041 117.5(4)
O8VJ C06 C024 121.3(4)
C041 C06 C024 121.3(4)
O5DU C07 C0@ 120.7(4)
O5DU C07 C0IM 118.3(4)
C0@ C07 C0IM 121.0(4)
C0B C08 H08A 109.5
C0B C08 H08B 109.5
H08A C08 H08B 109.5
C0B C08 H08C 109.5
H08A C08 H08C 109.5
H08B C08 H08C 109.5
O2LP C09 C03 122.3(4)
O2LP C09 C1A 116.7(4)
C03 C09 C1A 121.0(4)
C06 C024 C0@ 119.6(4)
C06 C024 C043 119.1(4)
C0@ C024 C043 121.3(4)
C042 C026 C5 124.2(4)
C042 C026 C0L 121.9(4)
C5 C026 C0L 113.9(4)
C1A C033 O3QA 120.0(4)
C1A C033 C14 124.4(4)
O3QA C033 C14 115.4(4)
C0IM C041 C06 117.1(4)
C0IM C041 C0M 121.9(4)
C06 C041 C0M 120.9(4)
C026 C042 C0D 121.4(4)
C026 C042 C02 121.0(4)
C0D C042 C02 117.6(4)
O7ME C043 C024 120.8(4)
O7ME C043 C0K 119.3(4)
C024 C043 C0K 119.8(4)
O3QH C046 C03 123.0(4)
O3QH C046 C3 118.1(4)
C03 C046 C3 118.9(4)
C0C C047 C0N 108.4(3)
C0C C047 C02 110.5(3)
C0N C047 C02 111.5(3)
C0C C047 C4RN 112.7(3)
C0N C047 C4RN 109.8(3)
C02 C047 C4RN 104.0(3)
O5TU C048 C109 117.9(4)
O5TU C048 C081 121.2(4)
C109 C048 C081 121.0(4)
C0C C053 C0Z 120.1(4)
C0C C053 C18 121.6(4)
C0Z C053 C18 118.2(4)
O01 C055 C081 120.5(5)
O01 C055 C2OB 120.4(4)
C081 C055 C2OB 119.0(4)
C080 C060 C0UD 123.0(4)
C080 C060 C7 123.3(4)
C0UD C060 C7 113.8(4)
C0I C061 O1EC 119.6(4)
C0I C061 C12 123.6(4)
O1EC C061 C12 116.6(4)
O7BL C066 O2NT 107.2(3)
O7BL C066 C087 111.3(4)
O2NT C066 C087 109.1(4)
O7BL C066 H066 109.7
O2NT C066 H066 109.7
C087 C066 H066 109.7
C109 C075 C756 122.7(4)
C109 C075 O6DT 119.1(4)
C756 C075 O6DT 118.0(4)
O4OM C078 O3QA 107.3(3)
O4OM C078 C126 110.0(4)
O3QA C078 C126 108.8(4)
O4OM C078 H078 110.2
O3QA C078 H078 110.2
C126 C078 H078 110.2
C060 C080 C138 122.8(4)
C060 C080 C112 120.5(4)
C138 C080 C112 116.6(4)
C048 C081 C0J 120.1(4)
C048 C081 C055 119.6(4)
C0J C081 C055 120.2(4)
C104 C083 C142 121.7(5)
C104 C083 C102 122.1(4)
C142 C083 C102 116.1(5)
C094 C085 C141 122.9(4)
C094 C085 C10 120.7(4)
C141 C085 C10 116.1(4)
O5TG C087 C066 107.0(4)
O5TG C087 C144 112.5(4)
C066 C087 C144 108.1(4)
O5TG C087 H087 109.7
C066 C087 H087 109.7
C144 C087 H087 109.7
O6WP C088 C1 109.6(4)
O6WP C088 C0M 109.2(4)
C1 C088 C0M 113.9(4)
O6WP C088 H088 108.0
C1 C088 H088 108.0
C0M C088 H088 108.0
O5DT C091 C0G 109.3(4)
O5DT C091 C122 109.6(4)
C0G C091 C122 112.3(4)
O5DT C091 H091 108.5
C0G C091 H091 108.5
C122 C091 H091 108.5
C085 C094 C2PK 122.5(4)
C085 C094 C6 123.2(5)
C2PK C094 C6 114.3(4)
C158 O2 H2 109.5
C041 C0M C088 111.7(4)
C041 C0M H0M1 109.3
C088 C0M H0M1 109.3
C041 C0M H0M2 109.3
C088 C0M H0M2 109.3
H0M1 C0M H0M2 108.0
C07 C0@ C024 117.7(4)
C07 C0@ C0B 123.3(4)
C024 C0@ C0B 118.9(4)
C2 C0A C15 111.4(3)
C2 C0A H0A1 109.3
C15 C0A H0A1 109.3
C2 C0A H0A2 109.3
C15 C0A H0A2 109.3
H0A1 C0A H0A2 108.0
C0I C0WM C133 112.7(4)
C0I C0WM H0W1 109.0
C133 C0WM H0W1 109.0
C0I C0WM H0W2 109.0
C133 C0WM H0W2 109.0
H0W1 C0WM H0W2 107.8
C047 C0N H0N1 109.5
C047 C0N H0N2 109.5
H0N1 C0N H0N2 109.5
C047 C0N H0N3 109.5
H0N1 C0N H0N3 109.5
H0N2 C0N H0N3 109.5
C756 C0J C081 118.3(4)
C756 C0J C0Y 121.4(4)
C081 C0J C0Y 120.2(4)
C112 C0Y C0J 110.7(3)
C112 C0Y C1E 105.5(3)
C0J C0Y C1E 111.3(3)
C112 C0Y C05 110.9(3)
C0J C0Y C05 108.0(3)
C1E C0Y C05 110.5(3)
C060 C0UD C1E 115.0(4)
C060 C0UD H0U1 108.5
C1E C0UD H0U1 108.5
C060 C0UD H0U2 108.5
C1E C0UD H0U2 108.5
H0U1 C0UD H0U2 107.5
C061 C0I C0Z 115.9(4)
C061 C0I C0WM 122.4(4)
C0Z C0I C0WM 121.6(4)
C1A C0G C091 113.0(4)
C1A C0G H0G1 109.0
C091 C0G H0G1 109.0
C1A C0G H0G2 109.0
C091 C0G H0G2 109.0
H0G1 C0G H0G2 107.8
O2NT C0IM C041 118.4(4)
O2NT C0IM C07 118.4(4)
C041 C0IM C07 123.1(4)
O2KW C0D C042 114.0(3)
O2KW C0D H0D1 108.7
C042 C0D H0D1 108.7
O2KW C0D H0D2 108.7
C042 C0D H0D2 108.7
H0D1 C0D H0D2 107.6
C12 C0C C053 118.4(4)
C12 C0C C047 121.3(4)
C053 C0C C047 120.2(4)
C159 O1 H1 109.5
C026 C0L C4RN 114.6(3)
C026 C0L H0L1 108.6
C4RN C0L H0L1 108.6
C026 C0L H0L2 108.6
C4RN C0L H0L2 108.6
H0L1 C0L H0L2 107.6
O7CR C0Z C0I 116.4(4)
O7CR C0Z C053 121.7(4)
C0I C0Z C053 121.9(4)
C9 C100 C160 109.4(9)
C9 C100 O0F 109.0(10)
C160 C100 O0F 105.4(7)
C9 C100 H100 110.9
C160 C100 H100 110.9
O0F C100 H100 110.9
C7UT C0B C0@ 113.6(3)
C7UT C0B C10 104.6(3)
C0@ C0B C10 110.0(3)
C7UT C0B C08 108.4(3)
C0@ C0B C08 106.3(3)
C10 C0B C08 114.1(3)
C043 C0K C10 109.9(3)
C043 C0K H0K1 109.7
C10 C0K H0K1 109.7
C043 C0K H0K2 109.7
C10 C0K H0K2 109.7
H0K1 C0K H0K2 108.2
C0UD C1E C0Y 112.5(4)
C0UD C1E H1E1 109.1
C0Y C1E H1E1 109.1
C0UD C1E H1E2 109.1
C0Y C1E H1E2 109.1
H1E1 C1E H1E2 107.8
O831 C756 C0J 120.0(4)
O831 C756 C075 120.5(4)
C0J C756 C075 119.5(4)
C033 C1A C09 116.6(4)
C033 C1A C0G 124.4(4)
C09 C1A C0G 119.0(4)
C094 C2PK C7UT 114.2(4)
C094 C2PK H2P1 108.7
C7UT C2PK H2P1 108.7
C094 C2PK H2P2 108.7
C7UT C2PK H2P2 108.7
H2P1 C2PK H2P2 107.6
C055 C2OB C112 108.2(4)
C055 C2OB H2O1 110.1
C112 C2OB H2O1 110.1
C055 C2OB H2O2 110.1
C112 C2OB H2O2 110.1
H2O1 C2OB H2O2 108.4
C0L C4RN C047 111.4(3)
C0L C4RN H4R1 109.3
C047 C4RN H4R1 109.3
C0L C4RN H4R2 109.3
C047 C4RN H4R2 109.3
H4R1 C4RN H4R2 108.0
C2PK C7UT C0B 111.6(3)
C2PK C7UT H7U1 109.3
C0B C7UT H7U1 109.3
C2PK C7UT H7U2 109.3
C0B C7UT H7U2 109.3
H7U1 C7UT H7U2 108.0
C085 C10 C0K 114.2(4)
C085 C10 C0B 114.5(4)
C0K C10 C0B 109.8(3)
C085 C10 H10 105.9
C0K C10 H10 105.9
C0B C10 H10 105.9
O2PU C12 C0C 121.6(4)
O2PU C12 C061 118.5(4)
C0C C12 C061 119.8(4)
C14 C13 C03 117.5(4)
C14 C13 C15 121.0(4)
C03 C13 C15 121.4(4)
O7MW C14 C13 120.6(4)
O7MW C14 C033 119.8(4)
C13 C14 C033 119.5(4)
C13 C15 C4 108.4(3)
C13 C15 C0A 113.3(3)
C4 C15 C0A 110.3(3)
C13 C15 C102 108.6(3)
C4 C15 C102 111.8(3)
C0A C15 C102 104.6(3)
O6RW C18 C053 122.7(4)
O6RW C18 C04 119.0(4)
C053 C18 C04 118.4(4)
O6DT C19 O1RI 107.8(4)
O6DT C19 C125 107.5(4)
O1RI C19 C125 110.5(4)
O6DT C19 H19 110.4
O1RI C19 H19 110.4
C125 C19 H19 110.4
C3 C102 C083 115.5(4)
C3 C102 C15 110.4(4)
C083 C102 C15 113.0(4)
C3 C102 H102 105.7
C083 C102 H102 105.7
C15 C102 H102 105.7
C083 C104 C2 122.7(4)
C083 C104 C148 124.4(5)
C2 C104 C148 112.9(5)
O4OM C105 C136 112.0(4)
O4OM C105 C129 105.4(4)
C136 C105 C129 114.9(4)
O4OM C105 H105 108.1
C136 C105 H105 108.1
C129 C105 H105 108.1
C048 C109 C075 117.9(4)
C048 C109 C124 122.5(4)
C075 C109 C124 119.6(4)
C2OB C112 C0Y 112.4(4)
C2OB C112 C080 115.0(4)
C0Y C112 C080 111.8(4)
C2OB C112 H112 105.6
C0Y C112 H112 105.6
C080 C112 H112 105.6
O1RI C113 C131 109.3(4)
O1RI C113 C147 106.1(5)
C131 C113 C147 114.8(4)
O1RI C113 H113 108.8
C131 C113 H113 108.8
C147 C113 H113 108.8
O0G C114 C125 111.1(5)
O0G C114 C131 111.3(4)
C125 C114 C131 108.8(5)
O0G C114 H114 108.5
C125 C114 H114 108.5
C131 C114 H114 108.5
C091 C122 H12A 109.5
C091 C122 H12B 109.5
H12A C122 H12B 109.5
C091 C122 H12C 109.5
H12A C122 H12C 109.5
H12B C122 H12C 109.5
O0F C123 O1EC 109.6(5)
O0F C123 C143 109.7(4)
O1EC C123 C143 108.9(4)
O0F C123 H123 109.5
O1EC C123 H123 109.5
C143 C123 H123 109.5
C109 C124 C159 113.6(4)
C109 C124 H12D 108.8
C159 C124 H12D 108.8
C109 C124 H12E 108.8
C159 C124 H12E 108.8
H12D C124 H12E 107.7
O3LM C125 C19 108.6(4)
O3LM C125 C114 111.2(4)
C19 C125 C114 110.2(4)
O3LM C125 H125 108.9
C19 C125 H125 108.9
C114 C125 H125 108.9
O7EE C126 C078 107.6(4)
O7EE C126 C145 110.4(5)
C078 C126 C145 106.8(4)
O7EE C126 H126 110.7
C078 C126 H126 110.7
C145 C126 H126 110.7
O2NK C129 C105 109.7(4)
O2NK C129 H12F 109.7
C105 C129 H12F 109.7
O2NK C129 H12G 109.7
C105 C129 H12G 109.7
H12F C129 H12G 108.2
O3IU C131 C113 109.9(5)
O3IU C131 C114 111.4(5)
C113 C131 C114 112.3(4)
O3IU C131 H131 107.7
C113 C131 H131 107.7
C114 C131 H131 107.7
O7BL C132 C152 110.8(5)
O7BL C132 C149 105.0(5)
C152 C132 C149 114.4(5)
O7BL C132 H132 108.8
C152 C132 H132 108.8
C149 C132 H132 108.8
O0C C133 C8 110.4(4)
O0C C133 C0WM 106.3(4)
C8 C133 C0WM 113.2(4)
O0C C133 H133 108.9
C8 C133 H133 108.9
C0WM C133 H133 108.9
O06 C136 C145 108.3(5)
O06 C136 C105 109.4(4)
C145 C136 C105 109.2(4)
O06 C136 H136 110.0
C145 C136 H136 110.0
C105 C136 H136 110.0
O1II C138 C080 112.6(4)
O1II C138 H13A 109.1
C080 C138 H13A 109.1
O1II C138 H13B 109.1
C080 C138 H13B 109.1
H13A C138 H13B 107.8
O0E C141 C085 112.5(5)
O0E C141 H14A 109.1
C085 C141 H14A 109.1
O0E C141 H14B 109.1
C085 C141 H14B 109.1
H14A C141 H14B 107.8
O0H C142 C083 109.7(5)
O0H C142 H14C 109.7
C083 C142 H14C 109.7
O0H C142 H14D 109.7
C083 C142 H14D 109.7
H14C C142 H14D 108.2
O05 C143 C158 109.1(6)
O05 C143 C123 106.4(4)
C158 C143 C123 109.4(5)
O05 C143 H143 110.6
C158 C143 H143 110.6
C123 C143 H143 110.6
O4DS C144 C152 112.5(4)
O4DS C144 C087 109.8(5)
C152 C144 C087 113.1(5)
O4DS C144 H144 107.0
C152 C144 H144 107.0
C087 C144 H144 107.0
O4FM C145 C136 112.1(5)
O4FM C145 C126 112.0(5)
C136 C145 C126 108.1(5)
O4FM C145 H145 108.2
C136 C145 H145 108.2
C126 C145 H145 108.2
O0FA C147 C113 112.3(5)
O0FA C147 H14E 109.1
C113 C147 H14E 109.1
O0FA C147 H14F 109.1
C113 C147 H14F 109.1
H14E C147 H14F 107.9
C104 C148 H14G 109.5
C104 C148 H14H 109.5
H14G C148 H14H 109.5
C104 C148 H14I 109.5
H14G C148 H14I 109.5
H14H C148 H14I 109.5
O6SU C149 C132 112.4(6)
O6SU C149 H14J 109.1
C132 C149 H14J 109.1
O6SU C149 H14K 109.1
C132 C149 H14K 109.1
H14J C149 H14K 107.9
C159 C151 H15A 109.5
C159 C151 H15B 109.5
H15A C151 H15B 109.5
C159 C151 H15C 109.5
H15A C151 H15C 109.5
H15B C151 H15C 109.5
O5TA C152 C132 108.3(6)
O5TA C152 C144 110.4(5)
C132 C152 C144 111.9(4)
O5TA C152 H152 108.7
C132 C152 H152 108.7
C144 C152 H152 108.7
C160 O3 H3 109.5
O2 C158 C160 107.4(5)
O2 C158 C143 111.1(6)
C160 C158 C143 110.3(7)
O2 C158 H158 109.3
C160 C158 H158 109.3
C143 C158 H158 109.3
O1 C159 C151 112.3(7)
O1 C159 C124 109.1(6)
C151 C159 C124 112.3(7)
O1 C159 H159 107.7
C151 C159 H159 107.7
C124 C159 H159 107.7
O3 C160 C100 103.6(6)
O3 C160 C158 110.7(9)
C100 C160 C158 103.8(7)
O3 C160 H160 112.7
C100 C160 H160 112.7
C158 C160 H160 112.7
O20 C9 C100 106.9(11)
O20 C9 H9A 110.3
C100 C9 H9A 110.3
O20 C9 H9B 110.3
C100 C9 H9B 110.3
H9A C9 H9B 108.6
C9 O20 H20 109.5

loop_
_geom_bond_atom_site_label_1
_geom_bond_atom_site_label_2
_geom_bond_distance
C3 C102 1.507(6)
C3 C046 1.528(6)
C3 H3A 0.9900
C3 H3B 0.9900
O01 C055 1.236(6)
C4 C15 1.542(6)
C4 H4A 0.9800
C4 H4B 0.9800
C4 H4C 0.9800
O05 C143 1.416(7)
O05 H05 0.8400
O06 C136 1.422(6)
O06 H06 0.8400
C5 C026 1.502(6)
C5 H5A 0.9800
C5 H5B 0.9800
C5 H5C 0.9800
C2 C104 1.487(7)
C2 C0A 1.519(6)
C2 H2A 0.9900
C2 H2B 0.9900
C1 C088 1.506(7)
C1 H1A 0.9800
C1 H1B 0.9800
C1 H1C 0.9800
O0FA C147 1.372(9)
O0FA H0FA 0.8400
O0C C133 1.453(6)
O0C H0C 0.8400
C8 C133 1.505(8)
C8 H8A 0.9800
C8 H8B 0.9800
C8 H8C 0.9800
C6 C094 1.505(7)
C6 H6A 0.9800
C6 H6B 0.9800
C6 H6C 0.9800
O0E C141 1.419(7)
O0E H0E 0.8400
O0F C123 1.363(7)
O0F C100 1.519(11)
O0G C114 1.399(7)
O0G H0G 0.8400
O0H C142 1.430(8)
O0H H0H 0.8400
C7 C060 1.508(7)
C7 H7A 0.9800
C7 H7B 0.9800
C7 H7C 0.9800
O1II C138 1.446(7)
O1II H1II 0.8400
O1EC C123 1.382(7)
O1EC C061 1.395(5)
O1RI C19 1.407(6)
O1RI C113 1.459(7)
O2NT C0IM 1.386(5)
O2NT C066 1.412(5)
O2KW C0D 1.444(6)
O2KW H2KW 0.8400
O831 C756 1.381(5)
O831 H831 0.8400
O2PU C12 1.360(5)
O2PU H2PU 0.8400
O2NK C129 1.365(7)
O2NK H2NK 0.8400
O2LP C09 1.343(5)
O2LP H2LP 0.8400
O3QH C046 1.244(6)
O3QA C033 1.386(5)
O3QA C078 1.417(5)
O3IU C131 1.402(7)
O3IU H3IU 0.8400
O3LM C125 1.411(6)
O3LM H3LM 0.8400
O4DS C144 1.425(6)
O4DS H4DS 0.8400
O4OM C078 1.392(6)
O4OM C105 1.442(5)
O4FM C145 1.432(7)
O4FM H4FM 0.8400
O5DU C07 1.370(5)
O5DU H5DU 0.8400
O5TG C087 1.403(6)
O5TG H5TG 0.8400
O5TU C048 1.348(6)
O5TU H5TU 0.8400
O5DT C091 1.429(6)
O5DT H5DT 0.8400
O5TA C152 1.444(8)
O5TA H5TA 0.8400
O6WP C088 1.424(5)
O6WP H6WP 0.8400
O6SU C149 1.391(9)
O6SU H6SU 0.8400
O6DT C075 1.400(5)
O6DT C19 1.407(6)
O6RW C18 1.248(5)
O7EE C126 1.403(7)
O7EE H7EE 0.8400
O7CR C0Z 1.361(5)
O7CR H7CR 0.8400
O7MW C14 1.346(5)
O7MW H7MW 0.8400
O7BL C066 1.406(5)
O7BL C132 1.442(6)
O7ME C043 1.259(6)
O8VJ C06 1.352(5)
O8VJ H8VJ 0.8400
C02 C042 1.507(6)
C02 C04 1.531(5)
C02 C047 1.547(5)
C02 H02 1.0000
C03 C09 1.414(6)
C03 C046 1.427(6)
C03 C13 1.438(6)
C04 C18 1.482(6)
C04 H04A 0.9900
C04 H04B 0.9900
C05 C0Y 1.556(5)
C05 H05A 0.9800
C05 H05B 0.9800
C05 H05C 0.9800
C06 C041 1.390(6)
C06 C024 1.431(6)
C07 C0@ 1.379(6)
C07 C0IM 1.392(6)
C08 C0B 1.548(5)
C08 H08A 0.9800
C08 H08B 0.9800
C08 H08C 0.9800
C09 C1A 1.424(6)
C024 C0@ 1.435(6)
C024 C043 1.441(6)
C026 C042 1.342(6)
C026 C0L 1.507(6)
C033 C1A 1.360(6)
C033 C14 1.418(6)
C041 C0IM 1.388(6)
C041 C0M 1.521(6)
C042 C0D 1.497(6)
C043 C0K 1.478(6)
C047 C0C 1.541(5)
C047 C0N 1.545(5)
C047 C4RN 1.549(5)
C048 C109 1.383(7)
C048 C081 1.403(7)
C053 C0C 1.405(6)
C053 C0Z 1.427(6)
C053 C18 1.455(6)
C055 C081 1.479(6)
C055 C2OB 1.492(7)
C060 C080 1.332(7)
C060 C0UD 1.493(6)
C061 C0I 1.387(6)
C061 C12 1.414(6)
C066 C087 1.506(6)
C066 H066 1.0000
C075 C109 1.388(7)
C075 C756 1.397(6)
C078 C126 1.527(7)
C078 H078 1.0000
C080 C138 1.499(7)
C080 C112 1.551(6)
C081 C0J 1.429(6)
C083 C104 1.307(7)
C083 C142 1.488(8)
C083 C102 1.539(7)
C085 C094 1.339(7)
C085 C141 1.507(7)
C085 C10 1.521(6)
C087 C144 1.518(8)
C087 H087 1.0000
C088 C0M 1.531(6)
C088 H088 1.0000
C091 C0G 1.518(7)
C091 C122 1.527(6)
C091 H091 1.0000
C094 C2PK 1.486(7)
O2 C158 1.427(8)
O2 H2 0.8400
C0M H0M1 0.9900
C0M H0M2 0.9900
C0@ C0B 1.534(5)
C0A C15 1.551(5)
C0A H0A1 0.9900
C0A H0A2 0.9900
C0WM C0I 1.486(6)
C0WM C133 1.510(7)
C0WM H0W1 0.9900
C0WM H0W2 0.9900
C0N H0N1 0.9800
C0N H0N2 0.9800
C0N H0N3 0.9800
C0J C756 1.385(6)
C0J C0Y 1.538(6)
C0Y C112 1.532(5)
C0Y C1E 1.541(6)
C0UD C1E 1.529(6)
C0UD H0U1 0.9900
C0UD H0U2 0.9900
C0I C0Z 1.393(6)
C0G C1A 1.511(6)
C0G H0G1 0.9900
C0G H0G2 0.9900
C0D H0D1 0.9900
C0D H0D2 0.9900
C0C C12 1.379(6)
O1 C159 1.420(10)
O1 H1 0.8400
C0L C4RN 1.519(6)
C0L H0L1 0.9900
C0L H0L2 0.9900
C100 C9 1.472(14)
C100 C160 1.476(10)
C100 H100 1.0000
C0B C7UT 1.534(6)
C0B C10 1.540(6)
C0K C10 1.529(6)
C0K H0K1 0.9900
C0K H0K2 0.9900
C1E H1E1 0.9900
C1E H1E2 0.9900
C2PK C7UT 1.516(6)
C2PK H2P1 0.9900
C2PK H2P2 0.9900
C2OB C112 1.509(6)
C2OB H2O1 0.9900
C2OB H2O2 0.9900
C4RN H4R1 0.9900
C4RN H4R2 0.9900
C7UT H7U1 0.9900
C7UT H7U2 0.9900
C10 H10 1.0000
C13 C14 1.393(6)
C13 C15 1.515(6)
C15 C102 1.556(6)
C19 C125 1.511(7)
C19 H19 1.0000
C102 H102 1.0000
C104 C148 1.532(7)
C105 C136 1.517(7)
C105 C129 1.524(7)
C105 H105 1.0000
C109 C124 1.514(6)
C112 H112 1.0000
C113 C131 1.495(7)
C113 C147 1.504(8)
C113 H113 1.0000
C114 C125 1.526(8)
C114 C131 1.529(8)
C114 H114 1.0000
C122 H12A 0.9800
C122 H12B 0.9800
C122 H12C 0.9800
C123 C143 1.517(7)
C123 H123 1.0000
C124 C159 1.537(9)
C124 H12D 0.9900
C124 H12E 0.9900
C125 H125 1.0000
C126 C145 1.555(8)
C126 H126 1.0000
C129 H12F 0.9900
C129 H12G 0.9900
C131 H131 1.0000
C132 C152 1.498(9)
C132 C149 1.520(8)
C132 H132 1.0000
C133 H133 1.0000
C136 C145 1.514(8)
C136 H136 1.0000
C138 H13A 0.9900
C138 H13B 0.9900
C141 H14A 0.9900
C141 H14B 0.9900
C142 H14C 0.9900
C142 H14D 0.9900
C143 C158 1.515(9)
C143 H143 1.0000
C144 C152 1.512(9)
C144 H144 1.0000
C145 H145 1.0000
C147 H14E 0.9900
C147 H14F 0.9900
C148 H14G 0.9800
C148 H14H 0.9800
C148 H14I 0.9800
C149 H14J 0.9900
C149 H14K 0.9900
C151 C159 1.501(12)
C151 H15A 0.9800
C151 H15B 0.9800
C151 H15C 0.9800
C152 H152 1.0000
O3 C160 1.440(10)
O3 H3 0.8400
C158 C160 1.514(12)
C158 H158 1.0000
C159 H159 1.0000
C160 H160 1.0000
C9 O20 1.457(17)
C9 H9A 0.9900
C9 H9B 0.9900
O20 H20 0.8400

loop_
_geom_hbond_atom_site_label_D
_geom_hbond_atom_site_label_H
_geom_hbond_atom_site_label_A
_geom_hbond_distance_DH
_geom_hbond_distance_HA
_geom_hbond_distance_DA
_geom_hbond_angle_DHA
_geom_hbond_site_symmetry_A
O20 H20 O0F 0.84 2.30 2.771(11) 115.6 .
O3 H3 O3IU 0.84 1.98 2.713(7) 144.5 2_566
C152 H152 O2NK 1.00 2.59 3.475(7) 148.1 3_646
C149 H14K O3 0.99 2.60 3.531(8) 157.2 3_645
C145 H145 O5TG 1.00 2.47 3.428(8) 160.6 .
C144 H144 O7EE 1.00 2.50 3.466(7) 161.0 .
C138 H13A O5TU 0.99 2.52 3.261(6) 131.5 2_557
C133 H133 O1EC 1.00 2.65 3.239(6) 117.8 .
C124 H12D O1RI 0.99 2.59 3.452(7) 145.0 .
C0K H0K2 O0E 0.99 2.64 3.119(6) 110.2 .
C0G H0G1 O4OM 0.99 2.47 3.349(6) 147.1 .
C0WM H0W2 O01 0.99 2.65 3.532(6) 147.8 2_556
C0WM H0W1 O0F 0.99 2.40 3.238(7) 142.4 .
C0M H0M1 O7BL 0.99 2.40 3.251(6) 143.9 .
C04 H04A O7ME 0.99 2.63 3.340(5) 128.9 2_556
O7MW H7MW O7EE 0.84 1.93 2.671(4) 145.7 .
O7MW H7MW O3QA 0.84 2.21 2.685(4) 116.0 .
O6WP H6WP O3QH 0.84 2.03 2.836(5) 160.5 3_546
O5TG H5TG O1S 0.84 2.00 2.738(6) 146.0 2_556
O5DU H5DU O5TG 0.84 2.11 2.769(4) 135.5 .
O5DU H5DU O2NT 0.84 2.24 2.703(4) 114.6 .
O4DS H4DS O4FM 0.84 2.35 2.867(7) 120.1 .
O3LM H3LM O831 0.84 2.30 2.763(5) 115.1 .
O2LP H2LP O3QH 0.84 1.83 2.543(5) 142.1 .
O2PU H2PU O1EC 0.84 2.28 2.688(4) 110.5 .
O2PU H2PU O05 0.84 1.92 2.740(5) 165.3 .
O2KW H2KW O1S 0.84 2.36 2.893(6) 121.7 .
O1II H1II O1S 0.84 2.15 2.851(7) 140.9 2_556
O05 H05 O2PU 0.84 1.91 2.740(5) 171.8 .
O05 H05 O1EC 0.84 2.38 2.790(5) 110.9 .
O20 H20 O0F 0.84 2.30 2.771(11) 115.6 .
O3 H3 O3IU 0.84 1.98 2.713(7) 144.5 2_566
C152 H152 O2NK 1.00 2.59 3.475(7) 148.1 3_646
C149 H14K O3 0.99 2.60 3.531(8) 157.2 3_645
C145 H145 O5TG 1.00 2.47 3.428(8) 160.6 .
C144 H144 O7EE 1.00 2.50 3.466(7) 161.0 .
C138 H13A O5TU 0.99 2.52 3.261(6) 131.5 2_557
C133 H133 O1EC 1.00 2.65 3.239(6) 117.8 .
C124 H12D O1RI 0.99 2.59 3.452(7) 145.0 .
C0K H0K2 O0E 0.99 2.64 3.119(6) 110.2 .
C0G H0G1 O4OM 0.99 2.47 3.349(6) 147.1 .
C0WM H0W2 O01 0.99 2.65 3.532(6) 147.8 2_556
C0WM H0W1 O0F 0.99 2.40 3.238(7) 142.4 .
C0M H0M1 O7BL 0.99 2.40 3.251(6) 143.9 .
C04 H04A O7ME 0.99 2.63 3.340(5) 128.9 2_556
O7MW H7MW O7EE 0.84 1.93 2.671(4) 145.7 .
O7MW H7MW O3QA 0.84 2.21 2.685(4) 116.0 .
O6WP H6WP O3QH 0.84 2.03 2.836(5) 160.5 3_546
O5TG H5TG O1S 0.84 2.00 2.738(6) 146.0 2_556
O5DU H5DU O5TG 0.84 2.11 2.769(4) 135.5 .
O5DU H5DU O2NT 0.84 2.24 2.703(4) 114.6 .
O4DS H4DS O4FM 0.84 2.35 2.867(7) 120.1 .
O3LM H3LM O831 0.84 2.30 2.763(5) 115.1 .
O2LP H2LP O3QH 0.84 1.83 2.543(5) 142.1 .
O2PU H2PU O1EC 0.84 2.28 2.688(4) 110.5 .
O2PU H2PU O05 0.84 1.92 2.740(5) 165.3 .
O2KW H2KW O1S 0.84 2.36 2.893(6) 121.7 .
O1II H1II O1S 0.84 2.15 2.851(7) 140.9 2_556
O05 H05 O2PU 0.84 1.91 2.740(5) 171.8 .
O05 H05 O1EC 0.84 2.38 2.790(5) 110.9 .
O05 H05 O1EC 0.84 2.38 2.790(5) 110.9 .
O05 H05 O2PU 0.84 1.91 2.740(5) 171.8 .
O1II H1II O1S 0.84 2.15 2.851(7) 140.9 2_556
O2KW H2KW O1S 0.84 2.36 2.893(6) 121.7 .
O2PU H2PU O05 0.84 1.92 2.740(5) 165.3 .
O2PU H2PU O1EC 0.84 2.28 2.688(4) 110.5 .
O2LP H2LP O3QH 0.84 1.83 2.543(5) 142.1 .
O3LM H3LM O831 0.84 2.30 2.763(5) 115.1 .
O4DS H4DS O4FM 0.84 2.35 2.867(7) 120.1 .
O5DU H5DU O2NT 0.84 2.24 2.703(4) 114.6 .
O5DU H5DU O5TG 0.84 2.11 2.769(4) 135.5 .
O5TG H5TG O1S 0.84 2.00 2.738(6) 146.0 2_556
O6WP H6WP O3QH 0.84 2.03 2.836(5) 160.5 3_546
O7MW H7MW O3QA 0.84 2.21 2.685(4) 116.0 .
O7MW H7MW O7EE 0.84 1.93 2.671(4) 145.7 .
C04 H04A O7ME 0.99 2.63 3.340(5) 128.9 2_556
C0M H0M1 O7BL 0.99 2.40 3.251(6) 143.9 .
C0WM H0W1 O0F 0.99 2.40 3.238(7) 142.4 .
C0WM H0W2 O01 0.99 2.65 3.532(6) 147.8 2_556
C0G H0G1 O4OM 0.99 2.47 3.349(6) 147.1 .
C0K H0K2 O0E 0.99 2.64 3.119(6) 110.2 .
C124 H12D O1RI 0.99 2.59 3.452(7) 145.0 .
C133 H133 O1EC 1.00 2.65 3.239(6) 117.8 .
C138 H13A O5TU 0.99 2.52 3.261(6) 131.5 2_557
C144 H144 O7EE 1.00 2.50 3.466(7) 161.0 .
C145 H145 O5TG 1.00 2.47 3.428(8) 160.6 .
C149 H14K O3 0.99 2.60 3.531(8) 157.2 3_645
C152 H152 O2NK 1.00 2.59 3.475(7) 148.1 3_646
O3 H3 O3IU 0.84 1.98 2.713(7) 144.5 2_566
O20 H20 O0F 0.84 2.30 2.771(11) 115.6 .
O05 H05 O1EC 0.84 2.38 2.790(5) 110.9 .
O05 H05 O2PU 0.84 1.91 2.740(5) 171.8 .
O1II H1II O1S 0.84 2.15 2.851(7) 140.9 2_556
O2KW H2KW O1S 0.84 2.36 2.893(6) 121.7 .
O2PU H2PU O05 0.84 1.92 2.740(5) 165.3 .
O2PU H2PU O1EC 0.84 2.28 2.688(4) 110.5 .
O2LP H2LP O3QH 0.84 1.83 2.543(5) 142.1 .
O3LM H3LM O831 0.84 2.30 2.763(5) 115.1 .
O4DS H4DS O4FM 0.84 2.35 2.867(7) 120.1 .
O5DU H5DU O2NT 0.84 2.24 2.703(4) 114.6 .
O5DU H5DU O5TG 0.84 2.11 2.769(4) 135.5 .
O5TG H5TG O1S 0.84 2.00 2.738(6) 146.0 2_556
O6WP H6WP O3QH 0.84 2.03 2.836(5) 160.5 3_546
O7MW H7MW O3QA 0.84 2.21 2.685(4) 116.0 .
O7MW H7MW O7EE 0.84 1.93 2.671(4) 145.7 .
C04 H04A O7ME 0.99 2.63 3.340(5) 128.9 2_556
C0M H0M1 O7BL 0.99 2.40 3.251(6) 143.9 .
C0WM H0W1 O0F 0.99 2.40 3.238(7) 142.4 .
C0WM H0W2 O01 0.99 2.65 3.532(6) 147.8 2_556
C0G H0G1 O4OM 0.99 2.47 3.349(6) 147.1 .
C0K H0K2 O0E 0.99 2.64 3.119(6) 110.2 .
C124 H12D O1RI 0.99 2.59 3.452(7) 145.0 .
C133 H133 O1EC 1.00 2.65 3.239(6) 117.8 .
C138 H13A O5TU 0.99 2.52 3.261(6) 131.5 2_557
C144 H144 O7EE 1.00 2.50 3.466(7) 161.0 .
C145 H145 O5TG 1.00 2.47 3.428(8) 160.6 .
C149 H14K O3 0.99 2.60 3.531(8) 157.2 3_645
C152 H152 O2NK 1.00 2.59 3.475(7) 148.1 3_646
O3 H3 O3IU 0.84 1.98 2.713(7) 144.5 2_566
O20 H20 O0F 0.84 2.30 2.771(11) 115.6 .
O05 H05 O1EC 0.84 2.38 2.790(5) 110.9 .
O05 H05 O2PU 0.84 1.91 2.740(5) 171.8 .
O1II H1II O1S 0.84 2.15 2.851(7) 140.9 2_556
O2PU H2PU O05 0.84 1.92 2.740(5) 165.3 .
O2PU H2PU O1EC 0.84 2.28 2.688(4) 110.5 .
O2LP H2LP O3QH 0.84 1.83 2.543(5) 142.1 .
O3LM H3LM O831 0.84 2.30 2.763(5) 115.1 .
O5DU H5DU O2NT 0.84 2.24 2.703(4) 114.6 .
O5DU H5DU O5TG 0.84 2.11 2.769(4) 135.5 .
O5TG H5TG O1S 0.84 2.00 2.738(6) 146.0 2_556
O6WP H6WP O3QH 0.84 2.03 2.836(5) 160.5 3_546
O7MW H7MW O3QA 0.84 2.21 2.685(4) 116.0 .
O7MW H7MW O7EE 0.84 1.93 2.671(4) 145.7 .
C04 H04A O7ME 0.99 2.63 3.340(5) 128.9 2_556
C0M H0M1 O7BL 0.99 2.40 3.251(6) 143.9 .
C0WM H0W1 O0F 0.99 2.40 3.238(7) 142.4 .
C0WM H0W2 O01 0.99 2.65 3.532(6) 147.8 2_556
C0G H0G1 O4OM 0.99 2.47 3.349(6) 147.1 .
C124 H12D O1RI 0.99 2.59 3.452(7) 145.0 .
C133 H133 O1EC 1.00 2.65 3.239(6) 117.8 .
C138 H13A O5TU 0.99 2.52 3.261(6) 131.5 2_557
C144 H144 O7EE 1.00 2.50 3.466(7) 161.0 .
C145 H145 O5TG 1.00 2.47 3.428(8) 160.6 .
C149 H14K O3 0.99 2.60 3.531(8) 157.2 3_645
C151 H15A O5TU 0.98 2.70 3.345(9) 123.9 .
C152 H152 O2NK 1.00 2.59 3.475(7) 148.1 3_646
O3 H3 O3IU 0.84 1.98 2.713(7) 144.5 2_566
O20 H20 O0F 0.84 2.30 2.771(11) 115.6 .

loop_
_geom_torsion_atom_site_label_1
_geom_torsion_atom_site_label_2
_geom_torsion_atom_site_label_3
_geom_torsion_atom_site_label_4
_geom_torsion
C042 C02 C04 C18 168.4(3)
C047 C02 C04 C18 -61.4(4)
C046 C03 C09 O2LP 3.1(6)
C13 C03 C09 O2LP 177.7(4)
C046 C03 C09 C1A -175.6(4)
C13 C03 C09 C1A -1.0(6)
O8VJ C06 C024 C0@ 179.2(4)
C041 C06 C024 C0@ -0.7(6)
O8VJ C06 C024 C043 0.8(6)
C041 C06 C024 C043 -179.2(4)
C078 O3QA C033 C1A 101.9(4)
C078 O3QA C033 C14 -83.3(4)
O8VJ C06 C041 C0IM -178.7(4)
C024 C06 C041 C0IM 1.3(6)
O8VJ C06 C041 C0M -0.9(6)
C024 C06 C041 C0M 179.0(4)
C5 C026 C042 C0D 5.8(7)
C0L C026 C042 C0D -174.9(4)
C5 C026 C042 C02 -177.1(4)
C0L C026 C042 C02 2.2(6)
C04 C02 C042 C026 151.6(4)
C047 C02 C042 C026 23.9(5)
C04 C02 C042 C0D -31.2(5)
C047 C02 C042 C0D -158.9(4)
C06 C024 C043 O7ME -3.7(6)
C0@ C024 C043 O7ME 177.9(4)
C06 C024 C043 C0K 176.1(4)
C0@ C024 C043 C0K -2.3(6)
C09 C03 C046 O3QH -5.8(6)
C13 C03 C046 O3QH 179.6(4)
C09 C03 C046 C3 175.4(4)
C13 C03 C046 C3 0.8(6)
C102 C3 C046 O3QH -145.2(4)
C102 C3 C046 C03 33.6(6)
C042 C02 C047 C0C -175.7(3)
C04 C02 C047 C0C 53.5(4)
C042 C02 C047 C0N 63.7(4)
C04 C02 C047 C0N -67.1(4)
C042 C02 C047 C4RN -54.5(4)
C04 C02 C047 C4RN 174.6(3)
C123 O1EC C061 C0I 97.0(5)
C123 O1EC C061 C12 -88.1(5)
C132 O7BL C066 O2NT 177.1(4)
C132 O7BL C066 C087 -63.7(5)
C0IM O2NT C066 O7BL -98.2(4)
C0IM O2NT C066 C087 141.2(4)
C19 O6DT C075 C109 110.6(5)
C19 O6DT C075 C756 -74.6(5)
C105 O4OM C078 O3QA 179.1(3)
C105 O4OM C078 C126 -62.6(5)
C033 O3QA C078 O4OM -101.2(4)
C033 O3QA C078 C126 139.7(4)
C0UD C060 C080 C138 178.7(4)
C7 C060 C080 C138 -0.4(7)
C0UD C060 C080 C112 0.3(6)
C7 C060 C080 C112 -178.8(4)
O5TU C048 C081 C0J 179.7(4)
C109 C048 C081 C0J -0.5(6)
O5TU C048 C081 C055 4.2(6)
C109 C048 C081 C055 -176.0(4)
O01 C055 C081 C048 -8.9(7)
C2OB C055 C081 C048 170.5(4)
O01 C055 C081 C0J 175.7(4)
C2OB C055 C081 C0J -4.9(6)
O7BL C066 C087 O5TG 179.1(4)
O2NT C066 C087 O5TG -62.8(5)
O7BL C066 C087 C144 57.8(5)
O2NT C066 C087 C144 175.8(4)
C141 C085 C094 C2PK -169.3(4)
C10 C085 C094 C2PK 4.3(7)
C141 C085 C094 C6 8.3(8)
C10 C085 C094 C6 -178.1(4)
C0IM C041 C0M C088 76.0(5)
C06 C041 C0M C088 -101.6(5)
O6WP C088 C0M C041 -172.1(4)
C1 C088 C0M C041 65.1(5)
O5DU C07 C0@ C024 -171.9(4)
C0IM C07 C0@ C024 5.9(6)
O5DU C07 C0@ C0B 4.9(6)
C0IM C07 C0@ C0B -177.2(4)
C06 C024 C0@ C07 -2.9(6)
C043 C024 C0@ C07 175.6(4)
C06 C024 C0@ C0B -179.8(3)
C043 C024 C0@ C0B -1.4(6)
C104 C2 C0A C15 -44.8(5)
C048 C081 C0J C756 -5.3(6)
C055 C081 C0J C756 170.1(4)
C048 C081 C0J C0Y 177.9(4)
C055 C081 C0J C0Y -6.7(6)
C756 C0J C0Y C112 167.0(4)
C081 C0J C0Y C112 -16.4(5)
C756 C0J C0Y C1E 50.0(5)
C081 C0J C0Y C1E -133.4(4)
C756 C0J C0Y C05 -71.5(5)
C081 C0J C0Y C05 105.2(4)
C080 C060 C0UD C1E 3.4(6)
C7 C060 C0UD C1E -177.4(4)
O1EC C061 C0I C0Z 175.8(4)
C12 C061 C0I C0Z 1.3(6)
O1EC C061 C0I C0WM -4.5(6)
C12 C061 C0I C0WM -179.0(4)
C133 C0WM C0I C061 75.8(6)
C133 C0WM C0I C0Z -104.5(5)
O5DT C091 C0G C1A -65.0(5)
C122 C091 C0G C1A 173.2(4)
C066 O2NT C0IM C041 100.1(4)
C066 O2NT C0IM C07 -82.4(4)
C06 C041 C0IM O2NT 179.2(4)
C0M C041 C0IM O2NT 1.5(6)
C06 C041 C0IM C07 1.8(6)
C0M C041 C0IM C07 -175.9(4)
O5DU C07 C0IM O2NT -5.1(6)
C0@ C07 C0IM O2NT 177.0(4)
O5DU C07 C0IM C041 172.3(4)
C0@ C07 C0IM C041 -5.6(6)
C026 C042 C0D O2KW -95.9(5)
C02 C042 C0D O2KW 87.0(5)
C0Z C053 C0C C12 -5.9(6)
C18 C053 C0C C12 171.0(4)
C0Z C053 C0C C047 179.4(3)
C18 C053 C0C C047 -3.7(6)
C0N C047 C0C C12 -73.9(5)
C02 C047 C0C C12 163.6(4)
C4RN C047 C0C C12 47.7(5)
C0N C047 C0C C053 100.6(4)
C02 C047 C0C C053 -21.9(5)
C4RN C047 C0C C053 -137.7(4)
C042 C026 C0L C4RN 7.0(6)
C5 C026 C0L C4RN -173.7(4)
C061 C0I C0Z O7CR -178.1(4)
C0WM C0I C0Z O7CR 2.2(6)
C061 C0I C0Z C053 -1.2(6)
C0WM C0I C0Z C053 179.1(4)
C0C C053 C0Z O7CR -179.7(4)
C18 C053 C0Z O7CR 3.3(6)
C0C C053 C0Z C0I 3.5(6)
C18 C053 C0Z C0I -173.5(4)
C123 O0F C100 C9 -169.9(9)
C123 O0F C100 C160 72.7(10)
C07 C0@ C0B C7UT 40.3(5)
C024 C0@ C0B C7UT -142.9(4)
C07 C0@ C0B C10 157.2(4)
C024 C0@ C0B C10 -26.0(5)
C07 C0@ C0B C08 -78.8(5)
C024 C0@ C0B C08 98.0(4)
O7ME C043 C0K C10 -146.9(4)
C024 C043 C0K C10 33.3(5)
C060 C0UD C1E C0Y -35.7(5)
C112 C0Y C1E C0UD 61.4(4)
C0J C0Y C1E C0UD -178.5(3)
C05 C0Y C1E C0UD -58.5(5)
C081 C0J C756 O831 -171.4(4)
C0Y C0J C756 O831 5.4(6)
C081 C0J C756 C075 8.7(6)
C0Y C0J C756 C075 -174.6(4)
C109 C075 C756 O831 173.4(4)
O6DT C075 C756 O831 -1.2(6)
C109 C075 C756 C0J -6.6(6)
O6DT C075 C756 C0J 178.8(4)
O3QA C033 C1A C09 175.7(4)
C14 C033 C1A C09 1.4(6)
O3QA C033 C1A C0G -4.6(6)
C14 C033 C1A C0G -178.9(4)
O2LP C09 C1A C033 -176.1(4)
C03 C09 C1A C033 2.6(6)
O2LP C09 C1A C0G 4.2(6)
C03 C09 C1A C0G -177.1(4)
C091 C0G C1A C033 93.5(5)
C091 C0G C1A C09 -86.8(5)
C085 C094 C2PK C7UT 8.2(6)
C6 C094 C2PK C7UT -169.5(4)
O01 C055 C2OB C112 -142.3(5)
C081 C055 C2OB C112 38.3(6)
C026 C0L C4RN C047 -41.7(5)
C0C C047 C4RN C0L -176.9(3)
C0N C047 C4RN C0L -56.0(4)
C02 C047 C4RN C0L 63.4(4)
C094 C2PK C7UT C0B -44.1(5)
C0@ C0B C7UT C2PK -176.4(3)
C10 C0B C7UT C2PK 63.6(4)
C08 C0B C7UT C2PK -58.5(4)
C094 C085 C10 C0K 146.9(4)
C141 C085 C10 C0K -39.1(6)
C094 C085 C10 C0B 19.1(6)
C141 C085 C10 C0B -166.8(4)
C043 C0K C10 C085 169.3(4)
C043 C0K C10 C0B -60.6(5)
C7UT C0B C10 C085 -51.0(4)
C0@ C0B C10 C085 -173.4(3)
C08 C0B C10 C085 67.3(5)
C7UT C0B C10 C0K 179.1(3)
C0@ C0B C10 C0K 56.7(4)
C08 C0B C10 C0K -62.6(4)
C053 C0C C12 O2PU -171.2(4)
C047 C0C C12 O2PU 3.4(6)
C053 C0C C12 C061 6.1(6)
C047 C0C C12 C061 -179.3(4)
C0I C061 C12 O2PU 173.4(4)
O1EC C061 C12 O2PU -1.2(5)
C0I C061 C12 C0C -3.9(6)
O1EC C061 C12 C0C -178.6(4)
C09 C03 C13 C14 -4.6(6)
C046 C03 C13 C14 169.9(4)
C09 C03 C13 C15 178.8(4)
C046 C03 C13 C15 -6.7(6)
C03 C13 C14 O7MW -171.9(4)
C15 C13 C14 O7MW 4.7(6)
C03 C13 C14 C033 8.4(6)
C15 C13 C14 C033 -175.0(3)
C1A C033 C14 O7MW 173.2(4)
O3QA C033 C14 O7MW -1.3(5)
C1A C033 C14 C13 -7.1(6)
O3QA C033 C14 C13 178.3(3)
C14 C13 C15 C4 -76.4(5)
C03 C13 C15 C4 100.1(4)
C14 C13 C15 C0A 46.3(5)
C03 C13 C15 C0A -137.2(4)
C14 C13 C15 C102 161.9(4)
C03 C13 C15 C102 -21.6(5)
C2 C0A C15 C13 -178.9(4)
C2 C0A C15 C4 -57.3(5)
C2 C0A C15 C102 63.1(4)
C0C C053 C18 O6RW 175.5(4)
C0Z C053 C18 O6RW -7.5(6)
C0C C053 C18 C04 -3.8(6)
C0Z C053 C18 C04 173.1(4)
C02 C04 C18 O6RW -142.7(4)
C02 C04 C18 C053 36.6(5)
C075 O6DT C19 O1RI -99.2(4)
C075 O6DT C19 C125 141.8(4)
C113 O1RI C19 O6DT 180.0(3)
C113 O1RI C19 C125 -62.9(5)
C046 C3 C102 C083 167.7(4)
C046 C3 C102 C15 -62.6(5)
C104 C083 C102 C3 151.0(5)
C142 C083 C102 C3 -33.0(6)
C104 C083 C102 C15 22.6(6)
C142 C083 C102 C15 -161.5(4)
C13 C15 C102 C3 56.5(4)
C4 C15 C102 C3 -63.0(5)
C0A C15 C102 C3 177.7(4)
C13 C15 C102 C083 -172.5(3)
C4 C15 C102 C083 68.0(5)
C0A C15 C102 C083 -51.3(4)
C142 C083 C104 C2 -176.5(5)
C102 C083 C104 C2 -0.8(7)
C142 C083 C104 C148 6.2(8)
C102 C083 C104 C148 -178.1(4)
C0A C2 C104 C083 12.0(7)
C0A C2 C104 C148 -170.5(4)
C078 O4OM C105 C136 58.6(5)
C078 O4OM C105 C129 -175.7(4)
O5TU C048 C109 C075 -177.3(4)
C081 C048 C109 C075 2.9(6)
O5TU C048 C109 C124 1.5(7)
C081 C048 C109 C124 -178.3(4)
C756 C075 C109 C048 0.7(6)
O6DT C075 C109 C048 175.2(4)
C756 C075 C109 C124 -178.2(4)
O6DT C075 C109 C124 -3.6(6)
C055 C2OB C112 C0Y -62.4(5)
C055 C2OB C112 C080 168.1(4)
C0J C0Y C112 C2OB 51.7(5)
C1E C0Y C112 C2OB 172.2(4)
C05 C0Y C112 C2OB -68.1(5)
C0J C0Y C112 C080 -177.2(3)
C1E C0Y C112 C080 -56.7(4)
C05 C0Y C112 C080 63.0(4)
C060 C080 C112 C2OB 158.0(4)
C138 C080 C112 C2OB -20.5(6)
C060 C080 C112 C0Y 28.2(6)
C138 C080 C112 C0Y -150.3(4)
C19 O1RI C113 C131 60.9(5)
C19 O1RI C113 C147 -174.8(4)
C100 O0F C123 O1EC 177.0(5)
C100 O0F C123 C143 -63.4(7)
C061 O1EC C123 O0F -100.3(5)
C061 O1EC C123 C143 139.7(4)
C048 C109 C124 C159 -99.2(6)
C075 C109 C124 C159 79.6(7)
O6DT C19 C125 O3LM -62.0(5)
O1RI C19 C125 O3LM -179.3(4)
O6DT C19 C125 C114 176.0(4)
O1RI C19 C125 C114 58.7(5)
O0G C114 C125 O3LM 63.9(6)
C131 C114 C125 O3LM -173.1(4)
O0G C114 C125 C19 -175.6(4)
C131 C114 C125 C19 -52.6(5)
O4OM C078 C126 O7EE -178.5(4)
O3QA C078 C126 O7EE -61.2(5)
O4OM C078 C126 C145 63.0(5)
O3QA C078 C126 C145 -179.7(4)
O4OM C105 C129 O2NK -54.9(5)
C136 C105 C129 O2NK 68.9(6)
O1RI C113 C131 O3IU 179.9(4)
C147 C113 C131 O3IU 60.8(7)
O1RI C113 C131 C114 -55.5(6)
C147 C113 C131 C114 -174.6(5)
O0G C114 C131 O3IU -60.8(6)
C125 C114 C131 O3IU 176.3(4)
O0G C114 C131 C113 175.4(5)
C125 C114 C131 C113 52.5(6)
C066 O7BL C132 C152 58.6(5)
C066 O7BL C132 C149 -177.4(5)
C0I C0WM C133 O0C -171.3(4)
C0I C0WM C133 C8 67.3(6)
O4OM C105 C136 O06 -173.6(4)
C129 C105 C136 O06 66.2(6)
O4OM C105 C136 C145 -55.1(6)
C129 C105 C136 C145 -175.4(5)
C060 C080 C138 O1II -99.3(6)
C112 C080 C138 O1II 79.1(5)
C094 C085 C141 O0E -99.2(6)
C10 C085 C141 O0E 86.9(5)
C104 C083 C142 O0H -96.8(6)
C102 C083 C142 O0H 87.3(6)
O0F C123 C143 O05 172.6(6)
O1EC C123 C143 O05 -67.4(6)
O0F C123 C143 C158 54.9(8)
O1EC C123 C143 C158 174.9(5)
O5TG C087 C144 O4DS 64.9(5)
C066 C087 C144 O4DS -177.2(4)
O5TG C087 C144 C152 -168.5(4)
C066 C087 C144 C152 -50.6(6)
O06 C136 C145 O4FM -60.5(7)
C105 C136 C145 O4FM -179.5(5)
O06 C136 C145 C126 175.6(4)
C105 C136 C145 C126 56.5(6)
O7EE C126 C145 O4FM 59.4(7)
C078 C126 C145 O4FM 176.1(5)
O7EE C126 C145 C136 -176.6(4)
C078 C126 C145 C136 -59.9(6)
O1RI C113 C147 O0FA -66.5(6)
C131 C113 C147 O0FA 54.4(8)
O7BL C132 C149 O6SU -66.8(7)
C152 C132 C149 O6SU 54.9(7)
O7BL C132 C152 O5TA -171.6(4)
C149 C132 C152 O5TA 70.0(6)
O7BL C132 C152 C144 -49.7(6)
C149 C132 C152 C144 -168.2(5)
O4DS C144 C152 O5TA -66.1(6)
C087 C144 C152 O5TA 168.8(4)
O4DS C144 C152 C132 173.3(5)
C087 C144 C152 C132 48.1(7)
O05 C143 C158 O2 70.2(7)
C123 C143 C158 O2 -173.8(6)
O05 C143 C158 C160 -170.8(6)
C123 C143 C158 C160 -54.9(7)
C109 C124 C159 O1 -160.6(8)
C109 C124 C159 C151 74.3(7)
C9 C100 C160 O3 59.1(14)
O0F C100 C160 O3 176.1(9)
C9 C100 C160 C158 174.8(10)
O0F C100 C160 C158 -68.1(11)
O2 C158 C160 O3 -65.4(8)
C143 C158 C160 O3 173.5(6)
O2 C158 C160 C100 -176.0(8)
C143 C158 C160 C100 62.9(9)
C160 C100 C9 O20 55.5(13)
O0F C100 C9 O20 -59.3(11)

loop_
_platon_squeeze_void_nr
_platon_squeeze_void_average_x
_platon_squeeze_void_average_y
_platon_squeeze_void_average_z
_platon_squeeze_void_volume
_platon_squeeze_void_count_electrons
_platon_squeeze_void_content
1 0.034 0.750 0.000 1544 567 ' '
2 0.128 1.250 0.500 1542 569 ' '
